data_7109833
loop_
_publ_author_name
'Koji Miki'
'Tsuyoshi Matsushita'
'Yuki Inoue'
'Yoshinori Senda'
'Toshiyuki Kowada'
'Kouichi Ohe'

_publ_section_title
;
 Electron-rich carbon nanorings as macrocyclic hosts for fullerenes
;
_journal_name_full Chem.Commun.
_journal_page_first 9092
_journal_paper_doi 10.1039/c3cc42561d
_journal_volume 49
_journal_year 2013
_chemical_formula_moiety 'C150 H102 O12, 3(C4H10O)'
_chemical_formula_sum 'C162 H132 O15'
_chemical_formula_weight 2318.68
_chemical_name_systematic
;
?
;
_space_group_IT_number 2
_symmetry_cell_setting triclinic
_symmetry_Int_Tables_number 2
_symmetry_space_group_name_Hall '-P 1'
_symmetry_space_group_name_H-M 'P -1'
_atom_sites_solution_hydrogens geom
_atom_sites_solution_primary direct
_atom_sites_solution_secondary difmap
_audit_creation_method SHELXL-97
_cell_angle_alpha 77.933(6)
_cell_angle_beta 85.4972(19)
_cell_angle_gamma 76.973(6)
_cell_formula_units_Z 2
_cell_length_a 12.1369(5)
_cell_length_b 15.7383(9)
_cell_length_c 34.813(3)
_cell_measurement_temperature 103(2)
_cell_measurement_theta_max 25.5
_cell_measurement_theta_min 1.59
_cell_volume 6332.0(7)
_computing_cell_refinement HKL2000
_computing_data_collection CrystalClear
_computing_data_reduction HKL2000
_computing_molecular_graphics 'Yadokari-XG 2009 (Wakita Nemoto et al., 2009)'
_computing_publication_material 'Yadokari-XG 2009 (Wakita,Nemoto et al., 2009)'
_computing_structure_refinement 'SHELXL-97 (Sheldrick, 1997)'
_computing_structure_solution SIR2004
_diffrn_ambient_temperature 103(2)
_diffrn_detector_area_resol_mean 28.5714
_diffrn_measured_fraction_theta_full 0.977
_diffrn_measured_fraction_theta_max 0.977
_diffrn_measurement_device_type 'Rigaku VariMax Saturn'
_diffrn_measurement_method \w
_diffrn_radiation_monochromator Confocal
_diffrn_radiation_source 'rotating-anode X-ray tube'
_diffrn_radiation_type MoK\a
_diffrn_radiation_wavelength 0.71075
_diffrn_reflns_av_R_equivalents 0.1803
_diffrn_reflns_av_sigmaI/netI 0.1872
_diffrn_reflns_limit_h_max 14
_diffrn_reflns_limit_h_min -14
_diffrn_reflns_limit_k_max 19
_diffrn_reflns_limit_k_min -19
_diffrn_reflns_limit_l_max 42
_diffrn_reflns_limit_l_min -42
_diffrn_reflns_number 57913
_diffrn_reflns_theta_full 25.50
_diffrn_reflns_theta_max 25.50
_diffrn_reflns_theta_min 1.59
_exptl_absorpt_coefficient_mu 0.077
_exptl_absorpt_correction_T_max 0.9924
_exptl_absorpt_correction_T_min 0.9848
_exptl_absorpt_correction_type multi-scan
_exptl_absorpt_process_details 'Jacobson, R. (1998) Private communication'
_exptl_crystal_colour colorless
_exptl_crystal_density_diffrn 1.216
_exptl_crystal_density_method 'not measured'
_exptl_crystal_description platelet
_exptl_crystal_F_000 2448
_exptl_crystal_size_max 0.20
_exptl_crystal_size_mid 0.15
_exptl_crystal_size_min 0.10
_refine_diff_density_max 0.785
_refine_diff_density_min -0.310
_refine_diff_density_rms 0.082
_refine_ls_extinction_method none
_refine_ls_goodness_of_fit_ref 1.022
_refine_ls_hydrogen_treatment constr
_refine_ls_matrix_type full
_refine_ls_number_parameters 1633
_refine_ls_number_reflns 23047
_refine_ls_number_restraints 25
_refine_ls_restrained_S_all 1.022
_refine_ls_R_factor_all 0.2749
_refine_ls_R_factor_gt 0.1126
_refine_ls_shift/su_max 0.000
_refine_ls_shift/su_mean 0.000
_refine_ls_structure_factor_coef Fsqd
_refine_ls_weighting_details 'calc w=1/[\s^2^(Fo^2^)+(0.1500P)^2^+0.0000P] where P=(Fo^2^+2Fc^2^)/3'
_refine_ls_weighting_scheme calc
_refine_ls_wR_factor_gt 0.2627
_refine_ls_wR_factor_ref 0.3540
_reflns_number_gt 7407
_reflns_number_total 23047
_reflns_threshold_expression >2sigma(I)
_cod_data_source_file c3cc42561d.txt
_cod_data_source_block 3c
_cod_database_code 7109833

loop_
_symmetry_equiv_pos_as_xyz
'x, y, z'
'-x, -y, -z'

loop_
_atom_site_label
_atom_site_type_symbol
_atom_site_fract_x
_atom_site_fract_y
_atom_site_fract_z
_atom_site_U_iso_or_equiv
_atom_site_adp_type
_atom_site_occupancy
_atom_site_symmetry_multiplicity
_atom_site_calc_flag
_atom_site_refinement_flags
_atom_site_disorder_assembly
_atom_site_disorder_group
C1 C 0.2033(7) 0.2216(5) 0.9806(2) 0.082(3) Uani 1 1 d . . .
H1 H 0.1501 0.2130 0.9639 0.099 Uiso 1 1 calc R . .
C2 C 0.2923(8) 0.2602(5) 0.9638(2) 0.083(3) Uani 1 1 d . . .
C3 C 0.3732(8) 0.2699(5) 0.9886(2) 0.081(3) Uani 1 1 d . . .
C4 C 0.3614(7) 0.2433(5) 1.0290(2) 0.080(3) Uani 1 1 d . . .
H2 H 0.4158 0.2506 1.0456 0.096 Uiso 1 1 calc R . .
C5 C 0.2696(7) 0.2058(5) 1.0457(2) 0.080(3) Uani 1 1 d . . .
C6 C 0.1895(7) 0.1948(5) 1.0214(2) 0.075(2) Uani 1 1 d . . .
C7 C 0.3041(6) 0.2871(5) 0.9228(2) 0.070(2) Uani 1 1 d . . .
C8 C 0.3172(7) 0.3115(5) 0.8885(2) 0.075(2) Uani 1 1 d . . .
C9 C 0.3348(7) 0.3393(5) 0.8441(2) 0.064(2) Uani 1 1 d . . .
C10 C 0.2630(6) 0.4298(5) 0.8291(2) 0.064(2) Uani 1 1 d . . .
C11 C 0.1676(6) 0.4658(6) 0.8511(3) 0.077(2) Uani 1 1 d . . .
H3 H 0.1468 0.4321 0.8754 0.093 Uiso 1 1 calc R . .
C12 C 0.1051(7) 0.5489(6) 0.8373(3) 0.077(2) Uani 1 1 d . . .
H4 H 0.0401 0.5719 0.8521 0.093 Uiso 1 1 calc R . .
C13 C 0.1348(6) 0.6008(5) 0.8021(3) 0.075(2) Uani 1 1 d . . .
H5 H 0.0927 0.6596 0.7933 0.090 Uiso 1 1 calc R . .
C14 C 0.2280(6) 0.5644(5) 0.7798(2) 0.063(2) Uani 1 1 d . . .
H6 H 0.2475 0.5978 0.7551 0.076 Uiso 1 1 calc R . .
C15 C 0.2912(6) 0.4809(5) 0.7934(2) 0.061(2) Uani 1 1 d . . .
C16 C 0.3935(5) 0.4409(4) 0.7699(2) 0.0535(18) Uani 1 1 d . . .
C17 C 0.4859(6) 0.3878(4) 0.79705(19) 0.0489(17) Uani 1 1 d . . .
C18 C 0.5988(6) 0.3841(4) 0.7868(2) 0.0582(19) Uani 1 1 d . . .
H7 H 0.6190 0.4182 0.7625 0.070 Uiso 1 1 calc R . .
C19 C 0.6821(7) 0.3319(4) 0.8110(2) 0.0596(19) Uani 1 1 d . . .
H8 H 0.7592 0.3292 0.8028 0.072 Uiso 1 1 calc R . .
C20 C 0.6566(7) 0.2837(5) 0.8468(2) 0.063(2) Uani 1 1 d . . .
H9 H 0.7147 0.2500 0.8640 0.075 Uiso 1 1 calc R . .
C21 C 0.5448(7) 0.2854(4) 0.8571(2) 0.062(2) Uani 1 1 d . . .
H10 H 0.5264 0.2501 0.8814 0.074 Uiso 1 1 calc R . .
C22 C 0.4587(6) 0.3365(4) 0.8337(2) 0.0519(18) Uani 1 1 d . . .
O1 O 0.3076(4) 0.2729(3) 0.82630(13) 0.0702(15) Uani 1 1 d . . .
C23 C 0.1902(6) 0.2713(5) 0.8276(2) 0.087(3) Uani 1 1 d . . .
H11 H 0.1796 0.2241 0.8147 0.130 Uiso 1 1 calc R . .
H12 H 0.1477 0.3288 0.8138 0.130 Uiso 1 1 calc R . .
H13 H 0.1627 0.2601 0.8550 0.130 Uiso 1 1 calc R . .
O2 O 0.3693(4) 0.3780(3) 0.74841(14) 0.0600(13) Uani 1 1 d . . .
C24 C 0.2795(6) 0.4122(5) 0.7221(2) 0.075(2) Uani 1 1 d . . .
H14 H 0.2690 0.3653 0.7090 0.113 Uiso 1 1 calc R . .
H15 H 0.2976 0.4618 0.7023 0.113 Uiso 1 1 calc R . .
H16 H 0.2097 0.4332 0.7366 0.113 Uiso 1 1 calc R . .
C25 C 0.4343(6) 0.5127(5) 0.7402(2) 0.061(2) Uani 1 1 d . . .
C26 C 0.4733(5) 0.5632(4) 0.7153(2) 0.0528(18) Uani 1 1 d . . .
C27 C 0.5286(6) 0.6181(4) 0.6852(2) 0.0518(18) Uani 1 1 d . . .
C28 C 0.4795(5) 0.6645(4) 0.6505(2) 0.0522(18) Uani 1 1 d . . .
H17 H 0.4034 0.6637 0.6463 0.063 Uiso 1 1 calc R . .
C29 C 0.5390(5) 0.7125(4) 0.6214(2) 0.0549(18) Uani 1 1 d . . .
H18 H 0.5035 0.7454 0.5978 0.066 Uiso 1 1 calc R . .
C30 C 0.6515(5) 0.7118(4) 0.62720(19) 0.0494(17) Uani 1 1 d . . .
C31 C 0.6976(6) 0.6689(5) 0.6628(2) 0.078(3) Uani 1 1 d . . .
H19 H 0.7724 0.6720 0.6677 0.093 Uiso 1 1 calc R . .
C32 C 0.6391(6) 0.6221(5) 0.6912(2) 0.076(2) Uani 1 1 d . . .
H20 H 0.6738 0.5920 0.7153 0.091 Uiso 1 1 calc R . .
C33 C 0.7188(5) 0.7552(4) 0.5964(2) 0.0516(18) Uani 1 1 d . . .
C34 C 0.7829(5) 0.7859(4) 0.57259(19) 0.0467(16) Uani 1 1 d . . .
C35 C 0.8714(5) 0.8198(4) 0.54532(18) 0.0428(16) Uani 1 1 d . . .
C36 C 0.9527(5) 0.7404(4) 0.53439(19) 0.0422(16) Uani 1 1 d . . .
C37 C 0.9248(5) 0.6984(4) 0.50657(19) 0.0443(16) Uani 1 1 d . . .
H21 H 0.8555 0.7226 0.4935 0.053 Uiso 1 1 calc R . .
C38 C 0.9936(5) 0.6227(4) 0.49706(19) 0.0465(16) Uani 1 1 d . . .
H22 H 0.9721 0.5944 0.4781 0.056 Uiso 1 1 calc R . .
C39 C 1.0953(5) 0.5892(4) 0.5160(2) 0.0512(18) Uani 1 1 d . . .
H23 H 1.1446 0.5374 0.5098 0.061 Uiso 1 1 calc R . .
C40 C 1.1258(5) 0.6296(4) 0.54359(18) 0.0465(16) Uani 1 1 d . . .
H24 H 1.1951 0.6049 0.5566 0.056 Uiso 1 1 calc R . .
C41 C 1.0563(5) 0.7062(4) 0.55264(17) 0.0403(15) Uani 1 1 d . . .
C42 C 1.0919(5) 0.7464(4) 0.58488(18) 0.0455(16) Uani 1 1 d . . .
C43 C 1.0301(5) 0.8415(4) 0.58365(18) 0.0422(16) Uani 1 1 d . . .
C44 C 1.0737(6) 0.8936(4) 0.60309(18) 0.0491(17) Uani 1 1 d . . .
H25 H 1.1449 0.8708 0.6150 0.059 Uiso 1 1 calc R . .
C45 C 1.0149(7) 0.9788(5) 0.6055(2) 0.065(2) Uani 1 1 d . . .
H26 H 1.0460 1.0148 0.6186 0.078 Uiso 1 1 calc R . .
C46 C 0.9096(7) 1.0111(5) 0.5884(2) 0.069(2) Uani 1 1 d . . .
H27 H 0.8676 1.0689 0.5903 0.083 Uiso 1 1 calc R . .
C47 C 0.8676(6) 0.9593(4) 0.5692(2) 0.063(2) Uani 1 1 d . . .
H28 H 0.7961 0.9816 0.5574 0.075 Uiso 1 1 calc R . .
C48 C 0.9271(5) 0.8744(4) 0.56645(18) 0.0448(16) Uani 1 1 d . . .
O3 O 0.8105(3) 0.8745(3) 0.51203(12) 0.0488(11) Uani 1 1 d . . .
C49 C 0.8811(5) 0.9125(4) 0.48191(18) 0.0546(18) Uani 1 1 d . . .
H29 H 0.8346 0.9492 0.4602 0.082 Uiso 1 1 calc R . .
H30 H 0.9359 0.8649 0.4723 0.082 Uiso 1 1 calc R . .
H31 H 0.9215 0.9495 0.4924 0.082 Uiso 1 1 calc R . .
O4 O 1.2139(3) 0.7357(3) 0.58373(11) 0.0492(11) Uani 1 1 d . . .
C50 C 1.2560(5) 0.7883(4) 0.54947(19) 0.0561(18) Uani 1 1 d . . .
H32 H 1.3386 0.7784 0.5503 0.084 Uiso 1 1 calc R . .
H33 H 1.2226 0.8514 0.5488 0.084 Uiso 1 1 calc R . .
H34 H 1.2358 0.7712 0.5259 0.084 Uiso 1 1 calc R . .
C51 C 1.0659(5) 0.6951(4) 0.6238(2) 0.0493(17) Uani 1 1 d . . .
C52 C 1.0364(5) 0.6614(4) 0.6556(2) 0.0551(19) Uani 1 1 d . . .
C53 C 0.9925(5) 0.6279(4) 0.69398(19) 0.0486(17) Uani 1 1 d . . .
C54 C 0.9403(5) 0.6866(4) 0.71816(19) 0.0504(17) Uani 1 1 d . . .
H35 H 0.9376 0.7485 0.7097 0.060 Uiso 1 1 calc R . .
C55 C 0.8923(5) 0.6555(4) 0.75452(19) 0.0541(18) Uani 1 1 d . . .
H36 H 0.8561 0.6961 0.7707 0.065 Uiso 1 1 calc R . .
C56 C 0.8973(5) 0.5664(5) 0.76692(19) 0.0538(18) Uani 1 1 d . . .
C57 C 0.9522(6) 0.5068(5) 0.7437(2) 0.064(2) Uani 1 1 d . . .
H37 H 0.9570 0.4449 0.7528 0.077 Uiso 1 1 calc R . .
C58 C 1.0001(6) 0.5372(5) 0.7074(2) 0.0590(19) Uani 1 1 d . . .
H38 H 1.0381 0.4961 0.6917 0.071 Uiso 1 1 calc R . .
C59 C 0.8498(6) 0.5335(5) 0.8048(2) 0.064(2) Uani 1 1 d . . .
C60 C 0.8098(6) 0.5080(5) 0.8365(2) 0.063(2) Uani 1 1 d . . .
C61 C 0.7557(6) 0.4827(5) 0.8750(2) 0.066(2) Uani 1 1 d . . .
C62 C 0.7937(7) 0.3866(5) 0.8933(2) 0.067(2) Uani 1 1 d . . .
C63 C 0.8964(7) 0.3359(5) 0.8826(2) 0.069(2) Uani 1 1 d . . .
H39 H 0.9430 0.3629 0.8628 0.083 Uiso 1 1 calc R . .
C64 C 0.9325(7) 0.2483(5) 0.8998(2) 0.071(2) Uani 1 1 d . . .
H40 H 1.0023 0.2154 0.8912 0.085 Uiso 1 1 calc R . .
C65 C 0.8688(7) 0.2079(5) 0.9292(2) 0.076(2) Uani 1 1 d . . .
H41 H 0.8938 0.1470 0.9410 0.091 Uiso 1 1 calc R . .
C66 C 0.7690(7) 0.2562(5) 0.9413(2) 0.070(2) Uani 1 1 d . . .
H42 H 0.7252 0.2279 0.9617 0.084 Uiso 1 1 calc R . .
C67 C 0.7289(6) 0.3460(5) 0.9246(2) 0.063(2) Uani 1 1 d . . .
C68 C 0.6204(7) 0.4020(5) 0.9367(2) 0.066(2) Uani 1 1 d . . .
C69 C 0.5606(7) 0.4687(5) 0.9034(3) 0.068(2) Uani 1 1 d . . .
C70 C 0.4474(8) 0.4958(6) 0.9006(3) 0.086(3) Uani 1 1 d . . .
H43 H 0.4021 0.4693 0.9210 0.104 Uiso 1 1 calc R . .
C71 C 0.3915(7) 0.5585(6) 0.8706(3) 0.078(3) Uani 1 1 d . . .
H44 H 0.3112 0.5758 0.8712 0.094 Uiso 1 1 calc R . .
C72 C 0.4577(7) 0.5970(5) 0.8383(3) 0.086(3) Uani 1 1 d . . .
H45 H 0.4237 0.6389 0.8165 0.103 Uiso 1 1 calc R . .
C73 C 0.5738(7) 0.5693(5) 0.8411(3) 0.072(2) Uani 1 1 d . . .
H46 H 0.6192 0.5941 0.8201 0.087 Uiso 1 1 calc R . .
C74 C 0.6291(7) 0.5083(5) 0.8720(2) 0.066(2) Uani 1 1 d . . .
O5 O 0.7988(5) 0.5277(4) 0.90249(15) 0.0849(17) Uani 1 1 d . . .
C75 C 0.7683(9) 0.6137(6) 0.8956(2) 0.105(3) Uani 1 1 d . . .
H47 H 0.8006 0.6369 0.9152 0.157 Uiso 1 1 calc R . .
H48 H 0.6856 0.6314 0.8973 0.157 Uiso 1 1 calc R . .
H49 H 0.7957 0.6380 0.8693 0.157 Uiso 1 1 calc R . .
O6 O 0.6449(7) 0.4505(6) 0.9642(2) 0.137(3) Uani 1 1 d . . .
C76 C 0.633(3) 0.4677(14) 0.9858(4) 0.51(3) Uani 1 1 d . . .
H50 H 0.7045 0.4740 0.9950 0.759 Uiso 1 1 calc R . .
H51 H 0.6016 0.4240 1.0052 0.759 Uiso 1 1 calc R . .
H52 H 0.5793 0.5253 0.9822 0.759 Uiso 1 1 calc R . .
C77 C 0.5399(7) 0.3463(5) 0.9573(2) 0.083(3) Uani 1 1 d . . .
C78 C 0.4662(8) 0.3102(5) 0.9719(2) 0.084(3) Uani 1 1 d . . .
C79 C 0.0961(7) 0.1546(5) 1.0382(2) 0.075(2) Uani 1 1 d . . .
C80 C 0.0253(7) 0.1173(5) 1.0542(2) 0.068(2) Uani 1 1 d . . .
C81 C -0.0584(6) 0.0643(5) 1.0749(2) 0.062(2) Uani 1 1 d . . .
C82 C -0.0101(7) 0.0057(4) 1.1115(2) 0.060(2) Uani 1 1 d . . .
C83 C 0.1040(6) -0.0245(5) 1.1173(2) 0.064(2) Uani 1 1 d . . .
H53 H 0.1553 -0.0033 1.0976 0.076 Uiso 1 1 calc R . .
C84 C 0.1472(7) -0.0834(5) 1.1500(3) 0.070(2) Uani 1 1 d . . .
H54 H 0.2267 -0.1021 1.1530 0.084 Uiso 1 1 calc R . .
C85 C 0.0736(7) -0.1156(5) 1.1788(2) 0.071(2) Uani 1 1 d . . .
H55 H 0.1015 -0.1564 1.2019 0.085 Uiso 1 1 calc R . .
C86 C -0.0413(7) -0.0871(5) 1.1734(2) 0.065(2) Uani 1 1 d . . .
H56 H -0.0922 -0.1086 1.1932 0.078 Uiso 1 1 calc R . .
C87 C -0.0839(6) -0.0295(5) 1.1406(2) 0.061(2) Uani 1 1 d . . .
C88 C -0.2112(6) -0.0015(5) 1.1330(2) 0.065(2) Uani 1 1 d . . .
C89 C -0.2465(7) 0.0930(5) 1.1114(2) 0.061(2) Uani 1 1 d . . .
C90 C -0.3473(8) 0.1467(6) 1.1184(3) 0.080(2) Uani 1 1 d . . .
H57 H -0.3972 0.1232 1.1380 0.096 Uiso 1 1 calc R . .
C91 C -0.3819(9) 0.2346(7) 1.0983(3) 0.098(3) Uani 1 1 d . . .
H58 H -0.4520 0.2715 1.1042 0.117 Uiso 1 1 calc R . .
C92 C -0.3056(9) 0.2645(6) 1.0687(3) 0.093(3) Uani 1 1 d . . .
H59 H -0.3245 0.3232 1.0537 0.111 Uiso 1 1 calc R . .
C93 C -0.2040(8) 0.2095(6) 1.0613(3) 0.081(2) Uani 1 1 d . . .
H60 H -0.1549 0.2319 1.0410 0.097 Uiso 1 1 calc R . .
C94 C -0.1707(7) 0.1248(5) 1.0815(2) 0.066(2) Uani 1 1 d . . .
O7 O -0.0698(4) 0.0035(3) 1.05006(16) 0.0747(15) Uani 1 1 d . . .
C95 C -0.1391(7) 0.0416(6) 1.0186(2) 0.088(3) Uani 1 1 d . . .
H61 H -0.1426 -0.0036 1.0034 0.132 Uiso 1 1 calc R . .
H62 H -0.1085 0.0896 1.0017 0.132 Uiso 1 1 calc R . .
H63 H -0.2153 0.0658 1.0283 0.132 Uiso 1 1 calc R . .
O8 O -0.2272(4) -0.0651(3) 1.11030(14) 0.0707(15) Uani 1 1 d . . .
C96 C -0.3339(6) -0.0515(6) 1.0974(2) 0.082(3) Uani 1 1 d . . .
H64 H -0.3373 -0.0965 1.0821 0.123 Uiso 1 1 calc R . .
H65 H -0.3540 0.0078 1.0808 0.123 Uiso 1 1 calc R . .
H66 H -0.3872 -0.0562 1.1200 0.123 Uiso 1 1 calc R . .
C97 C -0.2790(6) -0.0177(5) 1.1705(2) 0.070(2) Uani 1 1 d . . .
C98 C -0.3252(6) -0.0371(5) 1.2018(2) 0.064(2) Uani 1 1 d . . .
C99 C -0.3792(6) -0.0647(5) 1.2390(2) 0.0575(19) Uani 1 1 d . . .
C100 C -0.4270(6) -0.0059(5) 1.2628(2) 0.062(2) Uani 1 1 d . . .
H67 H -0.4242 0.0551 1.2546 0.075 Uiso 1 1 calc R . .
C101 C -0.4787(6) -0.0333(5) 1.2982(2) 0.061(2) Uani 1 1 d . . .
H68 H -0.5116 0.0083 1.3143 0.073 Uiso 1 1 calc R . .
C102 C -0.4826(5) -0.1219(5) 1.31021(19) 0.0529(18) Uani 1 1 d . . .
C103 C -0.4349(5) -0.1827(5) 1.28640(19) 0.0543(18) Uani 1 1 d . . .
H69 H -0.4385 -0.2436 1.2945 0.065 Uiso 1 1 calc R . .
C104 C -0.3829(5) -0.1540(5) 1.2512(2) 0.062(2) Uani 1 1 d . . .
H70 H -0.3491 -0.1953 1.2351 0.074 Uiso 1 1 calc R . .
C105 C -0.5315(5) -0.1558(4) 1.3480(2) 0.0500(17) Uani 1 1 d . . .
C106 C -0.5663(5) -0.1890(4) 1.37870(19) 0.0453(16) Uani 1 1 d . . .
C107 C -0.5947(5) -0.2414(4) 1.41731(18) 0.0444(16) Uani 1 1 d . . .
C108 C -0.5357(5) -0.3367(4) 1.41653(18) 0.0443(16) Uani 1 1 d . . .
C109 C -0.5819(5) -0.3873(4) 1.39599(18) 0.0486(16) Uani 1 1 d . . .
H71 H -0.6535 -0.3628 1.3845 0.058 Uiso 1 1 calc R . .
C110 C -0.5270(6) -0.4705(4) 1.3921(2) 0.0565(19) Uani 1 1 d . . .
H72 H -0.5605 -0.5037 1.3782 0.068 Uiso 1 1 calc R . .
C111 C -0.4223(6) -0.5070(4) 1.4084(2) 0.062(2) Uani 1 1 d . . .
H73 H -0.3829 -0.5648 1.4055 0.075 Uiso 1 1 calc R . .
C112 C -0.3761(6) -0.4586(5) 1.4287(2) 0.0593(19) Uani 1 1 d . . .
H74 H -0.3042 -0.4836 1.4399 0.071 Uiso 1 1 calc R . .
C113 C -0.4318(6) -0.3742(4) 1.43339(18) 0.0482(17) Uani 1 1 d . . .
C114 C -0.3718(5) -0.3245(4) 1.45501(18) 0.0420(15) Uani 1 1 d . . .
C115 C -0.4513(5) -0.2436(4) 1.46713(18) 0.0418(16) Uani 1 1 d . . .
C116 C -0.4167(5) -0.2044(4) 1.49551(18) 0.0482(17) Uani 1 1 d . . .
H75 H -0.3462 -0.2298 1.5077 0.058 Uiso 1 1 calc R . .
C117 C -0.4849(6) -0.1291(4) 1.5059(2) 0.0541(18) Uani 1 1 d . . .
H76 H -0.4611 -0.1032 1.5252 0.065 Uiso 1 1 calc R . .
C118 C -0.5866(6) -0.0914(4) 1.4885(2) 0.0526(18) Uani 1 1 d . . .
H77 H -0.6330 -0.0393 1.4954 0.063 Uiso 1 1 calc R . .
C119 C -0.6207(5) -0.1302(4) 1.4607(2) 0.0514(18) Uani 1 1 d . . .
H78 H -0.6914 -0.1044 1.4488 0.062 Uiso 1 1 calc R . .
C120 C -0.5539(5) -0.2064(4) 1.44964(18) 0.0423(16) Uani 1 1 d . . .
O9 O -0.7158(3) -0.2302(3) 1.41897(12) 0.0471(11) Uani 1 1 d . . .
C121 C -0.7583(5) -0.2852(4) 1.45203(18) 0.0502(17) Uani 1 1 d . . .
H79 H -0.8409 -0.2742 1.4511 0.075 Uiso 1 1 calc R . .
H80 H -0.7375 -0.2713 1.4763 0.075 Uiso 1 1 calc R . .
H81 H -0.7259 -0.3478 1.4514 0.075 Uiso 1 1 calc R . .
O10 O -0.3142(3) -0.3822(3) 1.48821(12) 0.0504(11) Uani 1 1 d . . .
C122 C -0.3873(6) -0.4193(4) 1.51828(19) 0.062(2) Uani 1 1 d . . .
H82 H -0.3419 -0.4582 1.5398 0.093 Uiso 1 1 calc R . .
H83 H -0.4303 -0.4538 1.5073 0.093 Uiso 1 1 calc R . .
H84 H -0.4398 -0.3711 1.5283 0.093 Uiso 1 1 calc R . .
C123 C -0.2814(5) -0.2920(4) 1.42814(19) 0.0455(16) Uani 1 1 d . . .
C124 C -0.2148(5) -0.2627(4) 1.40579(19) 0.0519(18) Uani 1 1 d . . .
C125 C -0.1444(5) -0.2217(4) 1.3762(2) 0.0518(18) Uani 1 1 d . . .
C126 C -0.0332(5) -0.2200(4) 1.38263(18) 0.0467(16) Uani 1 1 d . . .
H85 H 0.0002 -0.2507 1.4068 0.056 Uiso 1 1 calc R . .
C127 C 0.0288(5) -0.1743(4) 1.3542(2) 0.0523(18) Uani 1 1 d . . .
H86 H 0.1050 -0.1745 1.3589 0.063 Uiso 1 1 calc R . .
C128 C -0.0184(6) -0.1279(5) 1.3191(2) 0.0568(19) Uani 1 1 d . . .
C129 C -0.1267(6) -0.1309(6) 1.3121(2) 0.092(3) Uani 1 1 d . . .
H87 H -0.1602 -0.1001 1.2879 0.111 Uiso 1 1 calc R . .
C130 C -0.1871(6) -0.1792(6) 1.3407(2) 0.084(3) Uani 1 1 d . . .
H88 H -0.2612 -0.1827 1.3352 0.101 Uiso 1 1 calc R . .
C131 C 0.0405(6) -0.0706(4) 1.2904(2) 0.0552(19) Uani 1 1 d . . .
C132 C 0.0802(5) -0.0192(4) 1.26653(19) 0.0528(18) Uani 1 1 d . . .
C133 C 0.1326(6) 0.0464(5) 1.2382(2) 0.0558(19) Uani 1 1 d . . .
C134 C 0.0486(6) 0.1022(4) 1.20900(19) 0.0557(19) Uani 1 1 d . . .
C135 C -0.0679(7) 0.1133(4) 1.2159(2) 0.0598(19) Uani 1 1 d . . .
H89 H -0.0953 0.0812 1.2395 0.072 Uiso 1 1 calc R . .
C136 C -0.1438(7) 0.1682(5) 1.1902(2) 0.068(2) Uani 1 1 d . . .
H90 H -0.2227 0.1747 1.1959 0.082 Uiso 1 1 calc R . .
C137 C -0.1022(8) 0.2162(5) 1.1544(2) 0.071(2) Uani 1 1 d . . .
H91 H -0.1523 0.2551 1.1355 0.086 Uiso 1 1 calc R . .
C138 C 0.0121(8) 0.2035(5) 1.1486(2) 0.070(2) Uani 1 1 d . . .
H92 H 0.0399 0.2358 1.1251 0.085 Uiso 1 1 calc R . .
C139 C 0.0902(7) 0.1481(5) 1.1739(2) 0.062(2) Uani 1 1 d . . .
C140 C 0.2176(6) 0.1377(5) 1.1654(2) 0.066(2) Uani 1 1 d . . .
C141 C 0.2783(6) 0.0437(5) 1.1829(2) 0.066(2) Uani 1 1 d . . .
C142 C 0.3766(6) -0.0012(5) 1.1643(2) 0.066(2) Uani 1 1 d . . .
H93 H 0.4083 0.0293 1.1411 0.080 Uiso 1 1 calc R . .
C143 C 0.4247(6) -0.0856(5) 1.1790(2) 0.070(2) Uani 1 1 d . . .
H94 H 0.4880 -0.1151 1.1655 0.084 Uiso 1 1 calc R . .
C144 C 0.3849(6) -0.1298(5) 1.2130(2) 0.070(2) Uani 1 1 d . . .
H95 H 0.4199 -0.1898 1.2232 0.084 Uiso 1 1 calc R . .
C145 C 0.2928(6) -0.0867(5) 1.2326(2) 0.067(2) Uani 1 1 d . . .
H96 H 0.2662 -0.1173 1.2568 0.080 Uiso 1 1 calc R . .
C146 C 0.2380(6) 0.0008(5) 1.2179(2) 0.0575(19) Uani 1 1 d . . .
O11 O 0.1579(4) 0.1090(3) 1.25926(15) 0.0642(14) Uani 1 1 d . . .
C147 C 0.2363(7) 0.0730(5) 1.2894(3) 0.089(3) Uani 1 1 d . . .
H97 H 0.2479 0.1207 1.3018 0.133 Uiso 1 1 calc R . .
H98 H 0.3085 0.0447 1.2783 0.133 Uiso 1 1 calc R . .
H99 H 0.2070 0.0286 1.3092 0.133 Uiso 1 1 calc R . .
O12 O 0.2467(5) 0.2053(3) 1.18347(14) 0.0754(15) Uani 1 1 d . . .
C148 C 0.3643(7) 0.2017(5) 1.1834(2) 0.095(3) Uani 1 1 d . . .
H100 H 0.3773 0.2488 1.1958 0.143 Uiso 1 1 calc R . .
H101 H 0.3945 0.2100 1.1562 0.143 Uiso 1 1 calc R . .
H102 H 0.4024 0.1437 1.1981 0.143 Uiso 1 1 calc R . .
C149 C 0.2424(6) 0.1603(5) 1.1228(2) 0.067(2) Uani 1 1 d . . .
C150 C 0.2570(7) 0.1786(5) 1.0879(2) 0.072(2) Uani 1 1 d . . .
C151 C 0.2358(9) -0.1991(7) 0.7010(3) 0.118(4) Uani 1 1 d . . .
H103 H 0.2051 -0.1951 0.7276 0.178 Uiso 1 1 calc R . .
H104 H 0.3020 -0.2485 0.7024 0.178 Uiso 1 1 calc R . .
H105 H 0.1780 -0.2095 0.6854 0.178 Uiso 1 1 calc R . .
C152 C 0.2660(16) -0.1241(10) 0.6843(4) 0.231(10) Uani 1 1 d . . .
H106 H 0.1978 -0.0770 0.6867 0.277 Uiso 1 1 calc R . .
H107 H 0.3215 -0.1169 0.7021 0.277 Uiso 1 1 calc R . .
O13 O 0.3075(5) -0.1006(5) 0.64899(18) 0.0949(19) Uani 1 1 d . . .
C153 C 0.3375(16) -0.0298(11) 0.6296(5) 0.242(10) Uani 1 1 d . . .
H108 H 0.3882 -0.0167 0.6475 0.290 Uiso 1 1 calc R . .
H109 H 0.2676 0.0171 0.6293 0.290 Uiso 1 1 calc R . .
C154 C 0.3839(9) -0.0103(9) 0.5952(3) 0.135(4) Uani 1 1 d . . .
H110 H 0.3874 0.0528 0.5894 0.203 Uiso 1 1 calc R . .
H111 H 0.3389 -0.0219 0.5754 0.203 Uiso 1 1 calc R . .
H112 H 0.4607 -0.0469 0.5945 0.203 Uiso 1 1 calc R . .
C155 C 0.1338(8) 0.4999(6) 0.4078(3) 0.095(3) Uani 1 1 d . . .
H113 H 0.0791 0.4620 0.4163 0.142 Uiso 1 1 calc R . .
H114 H 0.1213 0.5466 0.4234 0.142 Uiso 1 1 calc R . .
H115 H 0.2108 0.4639 0.4116 0.142 Uiso 1 1 calc R . .
C156 C 0.1198(9) 0.5398(6) 0.3673(3) 0.107(3) Uani 1 1 d . . .
H116 H 0.1312 0.4923 0.3517 0.129 Uiso 1 1 calc R . .
H117 H 0.0413 0.5748 0.3636 0.129 Uiso 1 1 calc R . .
O14 O 0.1953(4) 0.5955(3) 0.35302(15) 0.0686(14) Uani 1 1 d . . .
C157 C 0.1917(10) 0.6341(7) 0.3129(3) 0.117(4) Uani 1 1 d . . .
H118 H 0.1140 0.6684 0.3069 0.140 Uiso 1 1 calc R . .
H119 H 0.2090 0.5862 0.2975 0.140 Uiso 1 1 calc R . .
C158 C 0.2706(8) 0.6929(5) 0.3004(2) 0.087(3) Uani 1 1 d . . .
H120 H 0.2626 0.7186 0.2724 0.130 Uiso 1 1 calc R . .
H121 H 0.3482 0.6589 0.3051 0.130 Uiso 1 1 calc R . .
H122 H 0.2540 0.7408 0.3155 0.130 Uiso 1 1 calc R . .
C159 C -0.410(2) 0.0837(17) 0.9509(11) 0.107(7) Uani 0.50 1 d PU A -1
H123 H -0.3580 0.0726 0.9286 0.160 Uiso 0.50 1 calc PR A -1
H124 H -0.3730 0.1070 0.9693 0.160 Uiso 0.50 1 calc PR A -1
H125 H -0.4783 0.1273 0.9413 0.160 Uiso 0.50 1 calc PR A -1
C160 C -0.4387(19) 0.0060(15) 0.9697(7) 0.107(6) Uani 0.50 1 d PU A -1
H126 H -0.4753 -0.0149 0.9501 0.129 Uiso 0.50 1 calc PR A -1
H127 H -0.3669 -0.0378 0.9761 0.129 Uiso 0.50 1 calc PR A -1
O15 O -0.5000 0.0000 1.0000 0.093(3) Uani 1 2 d S . .
C161 C -0.5543(17) -0.0670(14) 1.0195(7) 0.098(6) Uani 0.50 1 d PU A -1
H128 H -0.4949 -0.1208 1.0283 0.118 Uiso 0.50 1 calc PR A -1
H129 H -0.5986 -0.0813 0.9999 0.118 Uiso 0.50 1 calc PR A -1
C162 C -0.631(2) -0.0522(17) 1.0538(10) 0.098(7) Uani 0.50 1 d PU A -1
H130 H -0.6610 -0.1055 1.0643 0.146 Uiso 0.50 1 calc PR A -1
H131 H -0.6935 -0.0015 1.0457 0.146 Uiso 0.50 1 calc PR A -1
H132 H -0.5889 -0.0397 1.0741 0.146 Uiso 0.50 1 calc PR A -1
C163 C 0.968(2) 0.3895(13) 1.0520(6) 0.174(11) Uani 0.50 1 d PDU B -1
H133 H 0.9335 0.3400 1.0652 0.261 Uiso 0.50 1 calc PR B -1
H134 H 0.9414 0.4402 1.0651 0.261 Uiso 0.50 1 calc PR B -1
H135 H 1.0505 0.3710 1.0533 0.261 Uiso 0.50 1 calc PR B -1
C164 C 0.932(2) 0.4184(14) 1.0064(6) 0.184(11) Uani 0.50 1 d PDU B -1
H136 H 0.8498 0.4388 1.0030 0.221 Uiso 0.50 1 calc PR B -1
H137 H 0.9649 0.3727 0.9906 0.221 Uiso 0.50 1 calc PR B -1
O16 O 1.0000 0.5000 1.0000 0.308(12) Uani 1 2 d S . .
C165 C 1.068(2) 0.570(2) 0.9586(11) 0.196(11) Uani 0.50 1 d PU B -1
H138 H 1.0354 0.5772 0.9326 0.236 Uiso 0.50 1 calc PR B -1
H139 H 1.0739 0.6285 0.9640 0.236 Uiso 0.50 1 calc PR B -1
C166 C 1.1991(15) 0.4811(12) 0.9681(7) 0.169(10) Uani 0.50 1 d PU B -1
H140 H 1.2413 0.4756 0.9433 0.253 Uiso 0.50 1 calc PR B -1
H141 H 1.1784 0.4244 0.9800 0.253 Uiso 0.50 1 calc PR B -1
H142 H 1.2463 0.4965 0.9861 0.253 Uiso 0.50 1 calc PR B -1

loop_
_atom_site_aniso_label
_atom_site_aniso_U_11
_atom_site_aniso_U_22
_atom_site_aniso_U_33
_atom_site_aniso_U_23
_atom_site_aniso_U_13
_atom_site_aniso_U_12
C1 0.117(7) 0.097(6) 0.056(5) -0.029(4) 0.031(5) -0.068(6)
C2 0.128(7) 0.099(6) 0.041(5) -0.022(4) 0.041(5) -0.070(6)
C3 0.125(7) 0.094(6) 0.048(5) -0.024(4) 0.034(5) -0.077(6)
C4 0.104(6) 0.100(6) 0.058(5) -0.030(4) 0.034(5) -0.067(5)
C5 0.114(7) 0.091(6) 0.060(5) -0.034(4) 0.040(5) -0.072(5)
C6 0.097(6) 0.085(6) 0.059(5) -0.023(4) 0.032(5) -0.058(5)
C7 0.087(6) 0.082(5) 0.054(5) -0.022(4) 0.031(4) -0.047(5)
C8 0.107(6) 0.076(5) 0.061(6) -0.032(4) 0.039(5) -0.057(5)
C9 0.089(6) 0.057(5) 0.059(5) -0.025(4) 0.021(4) -0.038(4)
C10 0.067(5) 0.071(5) 0.068(5) -0.034(4) 0.037(4) -0.036(4)
C11 0.065(5) 0.085(6) 0.101(7) -0.050(5) 0.028(5) -0.036(5)
C12 0.056(5) 0.096(7) 0.093(7) -0.042(5) 0.033(5) -0.034(5)
C13 0.053(5) 0.078(5) 0.109(7) -0.051(5) 0.001(5) -0.016(4)
C14 0.051(5) 0.072(5) 0.076(6) -0.030(4) 0.019(4) -0.026(4)
C15 0.055(5) 0.064(5) 0.077(6) -0.032(4) 0.020(4) -0.027(4)
C16 0.050(4) 0.063(4) 0.053(5) -0.020(4) 0.019(4) -0.023(4)
C17 0.061(5) 0.044(4) 0.045(4) -0.013(3) 0.008(4) -0.019(3)
C18 0.068(5) 0.059(4) 0.047(5) -0.013(4) 0.015(4) -0.017(4)
C19 0.077(5) 0.057(4) 0.045(5) -0.015(4) 0.005(4) -0.013(4)
C20 0.083(6) 0.061(5) 0.046(5) -0.018(4) -0.007(4) -0.009(4)
C21 0.082(6) 0.047(4) 0.057(5) -0.009(4) 0.004(4) -0.019(4)
C22 0.061(5) 0.056(4) 0.045(4) -0.019(3) 0.015(4) -0.023(4)
O1 0.098(4) 0.077(3) 0.056(3) -0.035(3) 0.036(3) -0.055(3)
C23 0.077(6) 0.107(7) 0.101(7) -0.050(5) 0.022(5) -0.054(5)
O2 0.053(3) 0.067(3) 0.069(4) -0.028(3) 0.017(3) -0.024(2)
C24 0.060(5) 0.094(6) 0.086(6) -0.040(5) 0.007(5) -0.027(5)
C25 0.054(5) 0.063(5) 0.067(5) -0.012(4) 0.014(4) -0.020(4)
C26 0.053(4) 0.056(4) 0.053(5) -0.016(3) 0.009(4) -0.018(4)
C27 0.051(4) 0.055(4) 0.051(5) -0.006(3) 0.008(4) -0.023(4)
C28 0.043(4) 0.065(4) 0.052(5) -0.011(4) 0.005(3) -0.023(4)
C29 0.048(4) 0.069(5) 0.046(4) -0.011(4) 0.007(3) -0.014(4)
C30 0.043(4) 0.059(4) 0.046(4) -0.012(3) 0.013(3) -0.016(3)
C31 0.045(4) 0.119(7) 0.062(5) 0.023(5) -0.010(4) -0.035(4)
C32 0.059(5) 0.105(6) 0.057(5) 0.019(4) -0.001(4) -0.032(5)
C33 0.044(4) 0.052(4) 0.057(5) -0.005(3) 0.010(3) -0.016(3)
C34 0.036(4) 0.046(4) 0.057(5) -0.012(3) -0.003(3) -0.004(3)
C35 0.041(4) 0.042(4) 0.046(4) -0.005(3) 0.007(3) -0.015(3)
C36 0.038(4) 0.036(4) 0.049(4) -0.002(3) 0.009(3) -0.011(3)
C37 0.040(4) 0.045(4) 0.050(4) -0.010(3) 0.003(3) -0.016(3)
C38 0.046(4) 0.048(4) 0.053(4) -0.018(3) 0.009(3) -0.021(3)
C39 0.044(4) 0.047(4) 0.060(5) -0.012(3) 0.016(4) -0.010(3)
C40 0.051(4) 0.052(4) 0.037(4) -0.010(3) 0.003(3) -0.012(3)
C41 0.045(4) 0.038(4) 0.039(4) -0.007(3) 0.010(3) -0.015(3)
C42 0.042(4) 0.055(4) 0.040(4) -0.008(3) 0.007(3) -0.014(3)
C43 0.043(4) 0.044(4) 0.041(4) -0.013(3) 0.013(3) -0.014(3)
C44 0.052(4) 0.054(4) 0.038(4) -0.003(3) -0.002(3) -0.012(3)
C45 0.088(6) 0.049(5) 0.061(5) -0.011(4) 0.006(4) -0.022(4)
C46 0.072(6) 0.055(5) 0.075(6) -0.016(4) 0.001(5) -0.001(4)
C47 0.073(5) 0.048(4) 0.074(6) -0.024(4) -0.006(4) -0.014(4)
C48 0.051(4) 0.041(4) 0.042(4) -0.005(3) 0.011(3) -0.016(3)
O3 0.042(3) 0.054(3) 0.045(3) 0.004(2) -0.002(2) -0.011(2)
C49 0.065(5) 0.048(4) 0.047(4) 0.000(3) 0.007(4) -0.016(4)
O4 0.046(3) 0.068(3) 0.034(3) -0.007(2) 0.007(2) -0.020(2)
C50 0.051(4) 0.069(5) 0.048(4) -0.014(4) 0.010(3) -0.015(4)
C51 0.051(4) 0.045(4) 0.047(5) -0.007(3) -0.004(3) -0.002(3)
C52 0.050(4) 0.063(5) 0.044(5) 0.003(4) 0.007(3) -0.012(4)
C53 0.039(4) 0.057(4) 0.047(4) -0.012(3) 0.005(3) -0.006(3)
C54 0.049(4) 0.047(4) 0.050(5) -0.003(3) 0.000(3) -0.009(3)
C55 0.046(4) 0.065(5) 0.052(5) -0.013(4) 0.009(3) -0.015(4)
C56 0.053(4) 0.066(5) 0.044(4) -0.002(4) 0.008(3) -0.027(4)
C57 0.080(5) 0.063(5) 0.056(5) -0.013(4) 0.008(4) -0.030(4)
C58 0.061(5) 0.060(5) 0.049(5) -0.003(4) 0.009(4) -0.008(4)
C59 0.069(5) 0.070(5) 0.057(5) -0.012(4) 0.015(4) -0.033(4)
C60 0.071(5) 0.067(5) 0.055(5) -0.013(4) 0.020(4) -0.031(4)
C61 0.082(6) 0.075(5) 0.060(5) -0.031(4) 0.031(4) -0.050(5)
C62 0.092(6) 0.073(5) 0.048(5) -0.016(4) 0.014(4) -0.045(5)
C63 0.096(6) 0.084(6) 0.045(5) -0.022(4) 0.017(4) -0.050(5)
C64 0.093(6) 0.081(6) 0.044(5) -0.009(4) 0.016(4) -0.037(5)
C65 0.099(7) 0.070(5) 0.063(6) -0.021(4) 0.007(5) -0.023(5)
C66 0.107(7) 0.067(5) 0.044(5) -0.005(4) 0.012(4) -0.045(5)
C67 0.080(5) 0.074(5) 0.046(5) -0.031(4) 0.020(4) -0.032(4)
C68 0.081(6) 0.069(5) 0.059(5) -0.016(4) 0.015(4) -0.043(5)
C69 0.065(5) 0.060(5) 0.094(7) -0.041(5) 0.020(5) -0.032(4)
C70 0.079(7) 0.076(6) 0.125(9) -0.051(6) 0.024(6) -0.040(5)
C71 0.060(5) 0.071(6) 0.117(8) -0.052(5) 0.018(5) -0.017(5)
C72 0.078(6) 0.060(5) 0.130(8) -0.036(5) 0.020(6) -0.026(5)
C73 0.061(6) 0.061(5) 0.104(7) -0.033(5) 0.023(5) -0.024(4)
C74 0.083(6) 0.054(5) 0.071(6) -0.030(4) 0.030(5) -0.032(5)
O5 0.134(5) 0.062(3) 0.069(4) -0.021(3) 0.034(3) -0.048(4)
C75 0.156(9) 0.099(7) 0.066(6) -0.012(5) 0.011(6) -0.051(7)
O6 0.179(7) 0.209(8) 0.101(6) -0.113(6) 0.078(5) -0.152(6)
C76 1.27(9) 0.39(3) 0.062(11) -0.052(14) 0.03(2) -0.61(5)
C77 0.113(7) 0.092(6) 0.063(5) -0.031(4) 0.038(5) -0.062(6)
C78 0.128(7) 0.097(6) 0.054(5) -0.037(4) 0.042(5) -0.075(6)
C79 0.100(6) 0.085(6) 0.053(5) -0.016(4) 0.028(4) -0.055(5)
C80 0.095(6) 0.071(5) 0.053(5) -0.022(4) 0.029(4) -0.050(5)
C81 0.063(5) 0.070(5) 0.065(6) -0.031(4) 0.014(4) -0.028(4)
C82 0.072(6) 0.050(4) 0.065(5) -0.014(4) 0.012(4) -0.026(4)
C83 0.048(5) 0.067(5) 0.080(6) -0.026(4) 0.018(4) -0.016(4)
C84 0.062(5) 0.055(5) 0.098(7) -0.017(4) 0.001(5) -0.020(4)
C85 0.067(6) 0.057(5) 0.096(7) -0.015(4) 0.010(5) -0.034(4)
C86 0.073(6) 0.054(5) 0.074(6) -0.008(4) 0.014(4) -0.034(4)
C87 0.059(5) 0.067(5) 0.063(5) -0.014(4) 0.020(4) -0.030(4)
C88 0.079(6) 0.070(5) 0.057(5) -0.029(4) 0.026(4) -0.034(4)
C89 0.071(5) 0.060(5) 0.059(5) -0.023(4) 0.014(4) -0.022(4)
C90 0.085(7) 0.084(6) 0.082(7) -0.025(5) 0.002(5) -0.033(5)
C91 0.117(8) 0.102(8) 0.095(8) -0.056(6) -0.002(6) -0.033(7)
C92 0.095(7) 0.063(6) 0.119(9) 0.005(5) -0.032(6) -0.025(6)
C93 0.087(7) 0.072(6) 0.088(7) -0.019(5) 0.007(5) -0.024(5)
C94 0.079(6) 0.057(5) 0.067(5) -0.001(4) 0.002(4) -0.036(4)
O7 0.087(4) 0.081(4) 0.065(4) -0.017(3) 0.022(3) -0.043(3)
C95 0.104(7) 0.100(6) 0.063(6) 0.014(5) -0.027(5) -0.047(5)
O8 0.071(4) 0.097(4) 0.057(3) -0.021(3) 0.015(3) -0.044(3)
C96 0.048(5) 0.150(8) 0.052(5) -0.025(5) 0.002(4) -0.025(5)
C97 0.072(5) 0.099(6) 0.050(5) -0.019(4) 0.019(4) -0.047(5)
C98 0.052(4) 0.084(5) 0.063(5) -0.019(4) 0.016(4) -0.031(4)
C99 0.055(5) 0.078(5) 0.043(4) -0.007(4) 0.012(3) -0.030(4)
C100 0.072(5) 0.065(5) 0.052(5) -0.006(4) 0.014(4) -0.028(4)
C101 0.065(5) 0.070(5) 0.044(5) -0.005(4) 0.012(4) -0.016(4)
C102 0.042(4) 0.067(5) 0.043(4) -0.002(4) 0.009(3) -0.011(4)
C103 0.051(4) 0.066(5) 0.049(5) -0.015(4) 0.011(3) -0.019(4)
C104 0.060(5) 0.083(5) 0.050(5) -0.021(4) 0.026(4) -0.032(4)
C105 0.050(4) 0.058(4) 0.042(4) -0.011(3) 0.003(3) -0.014(3)
C106 0.043(4) 0.051(4) 0.038(4) 0.000(3) -0.003(3) -0.010(3)
C107 0.039(4) 0.046(4) 0.047(4) -0.008(3) 0.006(3) -0.010(3)
C108 0.041(4) 0.057(4) 0.036(4) -0.005(3) 0.012(3) -0.022(3)
C109 0.048(4) 0.059(4) 0.041(4) -0.015(3) 0.003(3) -0.015(4)
C110 0.060(5) 0.053(4) 0.065(5) -0.022(4) 0.010(4) -0.024(4)
C111 0.060(5) 0.042(4) 0.084(6) -0.020(4) 0.004(4) -0.006(4)
C112 0.056(5) 0.056(5) 0.068(5) -0.014(4) -0.005(4) -0.012(4)
C113 0.052(4) 0.052(4) 0.043(4) -0.010(3) 0.013(3) -0.021(4)
C114 0.038(4) 0.049(4) 0.041(4) -0.011(3) 0.007(3) -0.013(3)
C115 0.036(4) 0.044(4) 0.046(4) -0.009(3) 0.015(3) -0.016(3)
C116 0.049(4) 0.061(4) 0.041(4) -0.010(3) 0.007(3) -0.025(4)
C117 0.060(5) 0.058(4) 0.053(5) -0.017(4) 0.015(4) -0.030(4)
C118 0.050(5) 0.049(4) 0.062(5) -0.015(4) 0.006(4) -0.017(4)
C119 0.045(4) 0.047(4) 0.059(5) -0.008(3) 0.006(3) -0.008(3)
C120 0.040(4) 0.046(4) 0.040(4) -0.005(3) 0.007(3) -0.012(3)
O9 0.034(2) 0.061(3) 0.043(3) -0.004(2) 0.0051(19) -0.010(2)
C121 0.044(4) 0.064(4) 0.043(4) -0.009(3) 0.003(3) -0.016(3)
O10 0.041(3) 0.058(3) 0.045(3) 0.000(2) 0.001(2) -0.006(2)
C122 0.063(5) 0.071(5) 0.047(5) 0.006(4) 0.008(4) -0.023(4)
C123 0.042(4) 0.046(4) 0.048(4) -0.011(3) 0.007(3) -0.011(3)
C124 0.043(4) 0.067(5) 0.044(4) -0.009(3) 0.004(3) -0.012(4)
C125 0.042(4) 0.071(5) 0.042(4) -0.004(4) 0.006(3) -0.021(4)
C126 0.042(4) 0.056(4) 0.041(4) -0.004(3) 0.004(3) -0.017(3)
C127 0.041(4) 0.068(5) 0.052(5) -0.018(4) 0.007(3) -0.019(4)
C128 0.052(5) 0.066(5) 0.051(5) -0.008(4) 0.013(4) -0.019(4)
C129 0.054(5) 0.145(8) 0.066(6) 0.037(5) -0.008(4) -0.047(5)
C130 0.046(5) 0.136(8) 0.068(6) 0.006(5) 0.000(4) -0.039(5)
C131 0.057(4) 0.062(4) 0.048(5) -0.010(4) 0.015(4) -0.021(4)
C132 0.051(4) 0.063(4) 0.046(4) -0.017(3) 0.015(3) -0.016(4)
C133 0.064(5) 0.060(4) 0.051(5) -0.016(4) 0.018(4) -0.031(4)
C134 0.076(5) 0.059(4) 0.036(4) -0.012(3) 0.022(4) -0.028(4)
C135 0.074(6) 0.053(4) 0.052(5) -0.013(4) 0.011(4) -0.015(4)
C136 0.076(6) 0.064(5) 0.068(6) -0.029(4) 0.016(5) -0.012(4)
C137 0.116(7) 0.050(4) 0.045(5) -0.009(4) -0.010(5) -0.006(5)
C138 0.091(7) 0.067(5) 0.060(6) -0.028(4) 0.033(5) -0.028(5)
C139 0.095(6) 0.044(4) 0.051(5) -0.015(3) 0.017(4) -0.024(4)
C140 0.084(6) 0.084(6) 0.044(4) -0.027(4) 0.043(4) -0.047(5)
C141 0.075(5) 0.053(5) 0.084(6) -0.022(4) 0.015(4) -0.037(4)
C142 0.066(5) 0.077(6) 0.069(5) -0.026(4) 0.038(4) -0.047(5)
C143 0.063(5) 0.058(5) 0.100(7) -0.027(4) 0.014(5) -0.029(4)
C144 0.050(5) 0.077(5) 0.095(7) -0.034(5) 0.019(4) -0.031(4)
C145 0.067(5) 0.065(5) 0.081(6) -0.032(4) 0.021(4) -0.032(4)
C146 0.059(5) 0.063(5) 0.060(5) -0.018(4) 0.025(4) -0.034(4)
O11 0.076(4) 0.061(3) 0.065(4) -0.025(3) 0.025(3) -0.029(3)
C147 0.071(6) 0.093(6) 0.109(8) -0.032(6) -0.017(5) -0.015(5)
O12 0.104(4) 0.078(3) 0.063(4) -0.033(3) 0.032(3) -0.053(3)
C148 0.116(8) 0.096(6) 0.099(7) -0.045(5) 0.051(6) -0.070(6)
C149 0.089(6) 0.067(5) 0.058(5) -0.022(4) 0.031(4) -0.045(4)
C150 0.093(6) 0.082(5) 0.055(5) -0.022(4) 0.022(5) -0.047(5)
C151 0.147(9) 0.120(8) 0.057(6) -0.013(6) 0.016(6) 0.025(7)
C152 0.44(3) 0.241(17) 0.101(11) -0.023(11) -0.005(14) -0.26(2)
O13 0.079(4) 0.148(6) 0.061(4) -0.036(4) 0.010(3) -0.020(4)
C153 0.41(3) 0.268(19) 0.152(14) -0.063(13) 0.032(16) -0.29(2)
C154 0.118(8) 0.230(13) 0.089(8) -0.070(9) 0.045(7) -0.083(9)
C155 0.113(7) 0.101(7) 0.081(7) -0.022(5) 0.035(6) -0.055(6)
C156 0.123(8) 0.103(7) 0.113(9) -0.023(6) -0.002(7) -0.058(7)
O14 0.072(3) 0.079(3) 0.058(4) -0.016(3) 0.000(3) -0.022(3)
C157 0.179(11) 0.110(8) 0.071(7) -0.019(6) -0.025(7) -0.045(8)
C158 0.126(8) 0.085(6) 0.049(5) -0.015(4) 0.010(5) -0.027(6)
C159 0.122(16) 0.102(15) 0.113(15) -0.031(13) 0.041(13) -0.065(12)
C160 0.121(15) 0.105(14) 0.110(15) -0.030(13) 0.040(12) -0.060(12)
O15 0.122(7) 0.085(6) 0.087(7) -0.020(5) 0.014(6) -0.058(6)
C161 0.107(13) 0.085(13) 0.109(15) -0.033(11) 0.048(11) -0.039(10)
C162 0.103(14) 0.088(14) 0.114(15) -0.039(11) 0.039(12) -0.041(11)
C163 0.22(2) 0.092(12) 0.211(19) 0.112(13) -0.188(17) -0.110(14)
C164 0.210(19) 0.108(12) 0.232(19) 0.131(14) -0.183(18) -0.124(13)
O16 0.221(16) 0.189(14) 0.53(3) 0.038(18) -0.198(19) -0.109(13)
C165 0.141(15) 0.127(14) 0.30(3) 0.087(17) -0.115(17) -0.059(12)
C166 0.103(13) 0.103(12) 0.28(3) 0.111(15) -0.125(15) -0.082(10)

loop_
_atom_type_symbol
_atom_type_description
_atom_type_scat_dispersion_real
_atom_type_scat_dispersion_imag
_atom_type_scat_source
C C 0.0033 0.0016 'International Tables Vol C Tables 4.2.6.8 and 6.1.1.4'
H H 0.0000 0.0000 'International Tables Vol C Tables 4.2.6.8 and 6.1.1.4'
O O 0.0106 0.0060 'International Tables Vol C Tables 4.2.6.8 and 6.1.1.4'

loop_
_geom_angle_atom_site_label_1
_geom_angle_atom_site_label_2
_geom_angle_atom_site_label_3
_geom_angle
_geom_angle_site_symmetry_1
_geom_angle_site_symmetry_3
C2 C1 C6 122.1(8) . .
C2 C1 H1 119.0 . .
C6 C1 H1 119.0 . .
C1 C2 C7 121.1(8) . .
C1 C2 C3 118.7(7) . .
C7 C2 C3 120.2(7) . .
C4 C3 C2 120.2(7) . .
C4 C3 C78 120.1(8) . .
C2 C3 C78 119.7(7) . .
C3 C4 C5 120.5(8) . .
C3 C4 H2 119.7 . .
C5 C4 H2 119.7 . .
C6 C5 C4 119.9(7) . .
C6 C5 C150 119.6(7) . .
C4 C5 C150 120.5(8) . .
C5 C6 C1 118.7(7) . .
C5 C6 C79 120.3(7) . .
C1 C6 C79 121.0(7) . .
C8 C7 C2 177.4(9) . .
C7 C8 C9 177.8(8) . .
O1 C9 C10 111.7(6) . .
O1 C9 C22 104.9(6) . .
C10 C9 C22 111.5(6) . .
O1 C9 C8 107.5(5) . .
C10 C9 C8 110.7(6) . .
C22 C9 C8 110.2(6) . .
C15 C10 C11 118.6(8) . .
C15 C10 C9 120.3(6) . .
C11 C10 C9 121.1(7) . .
C12 C11 C10 120.1(8) . .
C12 C11 H3 120.0 . .
C10 C11 H3 120.0 . .
C11 C12 C13 121.3(8) . .
C11 C12 H4 119.3 . .
C13 C12 H4 119.3 . .
C12 C13 C14 118.6(8) . .
C12 C13 H5 120.7 . .
C14 C13 H5 120.7 . .
C15 C14 C13 120.3(7) . .
C15 C14 H6 119.9 . .
C13 C14 H6 119.9 . .
C14 C15 C10 121.0(7) . .
C14 C15 C16 121.0(7) . .
C10 C15 C16 118.0(7) . .
O2 C16 C17 104.8(5) . .
O2 C16 C25 107.1(6) . .
C17 C16 C25 111.3(5) . .
O2 C16 C15 112.6(5) . .
C17 C16 C15 110.3(6) . .
C25 C16 C15 110.6(6) . .
C18 C17 C22 117.9(7) . .
C18 C17 C16 121.8(6) . .
C22 C17 C16 120.2(6) . .
C19 C18 C17 121.2(7) . .
C19 C18 H7 119.4 . .
C17 C18 H7 119.4 . .
C20 C19 C18 121.3(7) . .
C20 C19 H8 119.3 . .
C18 C19 H8 119.3 . .
C19 C20 C21 118.1(7) . .
C19 C20 H9 120.9 . .
C21 C20 H9 120.9 . .
C20 C21 C22 122.4(7) . .
C20 C21 H10 118.8 . .
C22 C21 H10 118.8 . .
C21 C22 C17 119.0(6) . .
C21 C22 C9 123.7(6) . .
C17 C22 C9 117.3(7) . .
C23 O1 C9 115.1(6) . .
O1 C23 H11 109.5 . .
O1 C23 H12 109.5 . .
H11 C23 H12 109.5 . .
O1 C23 H13 109.5 . .
H11 C23 H13 109.5 . .
H12 C23 H13 109.5 . .
C24 O2 C16 115.1(5) . .
O2 C24 H14 109.5 . .
O2 C24 H15 109.5 . .
H14 C24 H15 109.5 . .
O2 C24 H16 109.5 . .
H14 C24 H16 109.5 . .
H15 C24 H16 109.5 . .
C26 C25 C16 173.8(8) . .
C25 C26 C27 175.1(8) . .
C28 C27 C32 118.5(6) . .
C28 C27 C26 123.7(6) . .
C32 C27 C26 117.8(7) . .
C27 C28 C29 121.4(6) . .
C27 C28 H17 119.3 . .
C29 C28 H17 119.3 . .
C28 C29 C30 119.1(7) . .
C28 C29 H18 120.5 . .
C30 C29 H18 120.5 . .
C31 C30 C29 118.8(6) . .
C31 C30 C33 120.5(6) . .
C29 C30 C33 120.7(6) . .
C32 C31 C30 121.8(7) . .
C32 C31 H19 119.1 . .
C30 C31 H19 119.1 . .
C31 C32 C27 120.3(7) . .
C31 C32 H20 119.9 . .
C27 C32 H20 119.9 . .
C34 C33 C30 174.0(7) . .
C33 C34 C35 174.8(7) . .
O3 C35 C34 104.7(5) . .
O3 C35 C36 111.7(5) . .
C34 C35 C36 107.3(5) . .
O3 C35 C48 111.5(5) . .
C34 C35 C48 107.9(5) . .
C36 C35 C48 113.3(5) . .
C37 C36 C41 118.5(6) . .
C37 C36 C35 120.3(6) . .
C41 C36 C35 121.1(6) . .
C38 C37 C36 122.5(6) . .
C38 C37 H21 118.7 . .
C36 C37 H21 118.7 . .
C37 C38 C39 117.9(6) . .
C37 C38 H22 121.1 . .
C39 C38 H22 121.1 . .
C40 C39 C38 121.0(6) . .
C40 C39 H23 119.5 . .
C38 C39 H23 119.5 . .
C39 C40 C41 120.5(6) . .
C39 C40 H24 119.7 . .
C41 C40 H24 119.7 . .
C40 C41 C36 119.4(6) . .
C40 C41 C42 118.4(6) . .
C36 C41 C42 122.0(6) . .
O4 C42 C51 104.2(5) . .
O4 C42 C43 112.7(5) . .
C51 C42 C43 106.9(5) . .
O4 C42 C41 110.2(5) . .
C51 C42 C41 109.7(5) . .
C43 C42 C41 112.7(5) . .
C48 C43 C44 119.6(6) . .
C48 C43 C42 121.2(6) . .
C44 C43 C42 118.9(6) . .
C43 C44 C45 120.8(7) . .
C43 C44 H25 119.6 . .
C45 C44 H25 119.6 . .
C44 C45 C46 119.1(7) . .
C44 C45 H26 120.4 . .
C46 C45 H26 120.4 . .
C47 C46 C45 119.6(7) . .
C47 C46 H27 120.2 . .
C45 C46 H27 120.2 . .
C46 C47 C48 121.1(7) . .
C46 C47 H28 119.4 . .
C48 C47 H28 119.4 . .
C43 C48 C47 119.7(6) . .
C43 C48 C35 122.8(6) . .
C47 C48 C35 117.4(6) . .
C49 O3 C35 113.5(4) . .
O3 C49 H29 109.5 . .
O3 C49 H30 109.5 . .
H29 C49 H30 109.5 . .
O3 C49 H31 109.5 . .
H29 C49 H31 109.5 . .
H30 C49 H31 109.5 . .
C50 O4 C42 113.2(5) . .
O4 C50 H32 109.5 . .
O4 C50 H33 109.5 . .
H32 C50 H33 109.5 . .
O4 C50 H34 109.5 . .
H32 C50 H34 109.5 . .
H33 C50 H34 109.5 . .
C52 C51 C42 173.1(7) . .
C51 C52 C53 174.7(8) . .
C58 C53 C54 119.0(6) . .
C58 C53 C52 121.0(6) . .
C54 C53 C52 120.0(6) . .
C55 C54 C53 120.6(6) . .
C55 C54 H35 119.7 . .
C53 C54 H35 119.7 . .
C56 C55 C54 119.8(7) . .
C56 C55 H36 120.1 . .
C54 C55 H36 120.1 . .
C55 C56 C57 120.2(6) . .
C55 C56 C59 120.2(7) . .
C57 C56 C59 119.6(7) . .
C58 C57 C56 120.4(7) . .
C58 C57 H37 119.8 . .
C56 C57 H37 119.8 . .
C57 C58 C53 119.8(7) . .
C57 C58 H38 120.1 . .
C53 C58 H38 120.1 . .
C60 C59 C56 178.5(8) . .
C59 C60 C61 176.2(8) . .
C60 C61 O5 106.8(6) . .
C60 C61 C62 113.6(6) . .
O5 C61 C62 102.3(6) . .
C60 C61 C74 109.9(7) . .
O5 C61 C74 112.9(6) . .
C62 C61 C74 111.1(6) . .
C63 C62 C67 117.7(7) . .
C63 C62 C61 121.8(6) . .
C67 C62 C61 120.3(8) . .
C64 C63 C62 122.1(7) . .
C64 C63 H39 119.0 . .
C62 C63 H39 119.0 . .
C63 C64 C65 120.6(8) . .
C63 C64 H40 119.7 . .
C65 C64 H40 119.7 . .
C66 C65 C64 119.1(8) . .
C66 C65 H41 120.5 . .
C64 C65 H41 120.5 . .
C65 C66 C67 122.3(7) . .
C65 C66 H42 118.8 . .
C67 C66 H42 118.8 . .
C66 C67 C62 118.2(7) . .
C66 C67 C68 124.6(7) . .
C62 C67 C68 117.2(7) . .
O6 C68 C67 108.3(7) . .
O6 C68 C77 106.8(6) . .
C67 C68 C77 111.7(6) . .
O6 C68 C69 107.2(7) . .
C67 C68 C69 114.0(7) . .
C77 C68 C69 108.5(7) . .
C70 C69 C74 116.9(9) . .
C70 C69 C68 125.3(8) . .
C74 C69 C68 117.8(7) . .
C69 C70 C71 125.9(9) . .
C69 C70 H43 117.1 . .
C71 C70 H43 117.1 . .
C70 C71 C72 118.3(8) . .
C70 C71 H44 120.8 . .
C72 C71 H44 120.8 . .
C73 C72 C71 116.1(9) . .
C73 C72 H45 122.0 . .
C71 C72 H45 122.0 . .
C72 C73 C74 125.1(8) . .
C72 C73 H46 117.5 . .
C74 C73 H46 117.5 . .
C73 C74 C69 117.7(8) . .
C73 C74 C61 123.9(7) . .
C69 C74 C61 118.4(8) . .
C75 O5 C61 115.7(7) . .
O5 C75 H47 109.5 . .
O5 C75 H48 109.5 . .
H47 C75 H48 109.5 . .
O5 C75 H49 109.5 . .
H47 C75 H49 109.5 . .
H48 C75 H49 109.5 . .
C76 O6 C68 151.5(17) . .
O6 C76 H50 109.5 . .
O6 C76 H51 109.5 . .
H50 C76 H51 109.5 . .
O6 C76 H52 109.5 . .
H50 C76 H52 109.5 . .
H51 C76 H52 109.5 . .
C78 C77 C68 172.3(10) . .
C77 C78 C3 177.4(11) . .
C80 C79 C6 174.7(9) . .
C79 C80 C81 176.1(9) . .
O7 C81 C82 104.5(6) . .
O7 C81 C80 106.7(6) . .
C82 C81 C80 110.0(6) . .
O7 C81 C94 111.0(6) . .
C82 C81 C94 113.5(6) . .
C80 C81 C94 110.7(6) . .
C83 C82 C87 117.0(7) . .
C83 C82 C81 123.9(7) . .
C87 C82 C81 118.7(7) . .
C84 C83 C82 123.2(7) . .
C84 C83 H53 118.4 . .
C82 C83 H53 118.4 . .
C83 C84 C85 119.1(8) . .
C83 C84 H54 120.5 . .
C85 C84 H54 120.5 . .
C86 C85 C84 118.6(8) . .
C86 C85 H55 120.7 . .
C84 C85 H55 120.7 . .
C87 C86 C85 122.2(7) . .
C87 C86 H56 118.9 . .
C85 C86 H56 118.9 . .
C86 C87 C82 119.8(7) . .
C86 C87 C88 122.8(6) . .
C82 C87 C88 117.4(7) . .
O8 C88 C97 106.6(6) . .
O8 C88 C89 112.4(6) . .
C97 C88 C89 111.1(6) . .
O8 C88 C87 102.4(6) . .
C97 C88 C87 110.8(7) . .
C89 C88 C87 113.1(6) . .
C90 C89 C94 119.8(8) . .
C90 C89 C88 123.1(7) . .
C94 C89 C88 117.0(7) . .
C89 C90 C91 123.8(9) . .
C89 C90 H57 118.1 . .
C91 C90 H57 118.1 . .
C90 C91 C92 115.3(9) . .
C90 C91 H58 122.4 . .
C92 C91 H58 122.4 . .
C93 C92 C91 120.8(8) . .
C93 C92 H59 119.6 . .
C91 C92 H59 119.6 . .
C94 C93 C92 123.2(8) . .
C94 C93 H60 118.4 . .
C92 C93 H60 118.4 . .
C93 C94 C89 117.0(8) . .
C93 C94 C81 124.3(7) . .
C89 C94 C81 118.7(7) . .
C95 O7 C81 114.5(6) . .
O7 C95 H61 109.5 . .
O7 C95 H62 109.5 . .
H61 C95 H62 109.5 . .
O7 C95 H63 109.5 . .
H61 C95 H63 109.5 . .
H62 C95 H63 109.5 . .
C96 O8 C88 114.6(6) . .
O8 C96 H64 109.5 . .
O8 C96 H65 109.5 . .
H64 C96 H65 109.5 . .
O8 C96 H66 109.5 . .
H64 C96 H66 109.5 . .
H65 C96 H66 109.5 . .
C98 C97 C88 174.0(9) . .
C97 C98 C99 177.2(9) . .
C100 C99 C104 119.2(6) . .
C100 C99 C98 122.1(7) . .
C104 C99 C98 118.7(7) . .
C101 C100 C99 121.4(7) . .
C101 C100 H67 119.3 . .
C99 C100 H67 119.3 . .
C100 C101 C102 119.4(7) . .
C100 C101 H68 120.3 . .
C102 C101 H68 120.3 . .
C101 C102 C103 120.2(6) . .
C101 C102 C105 122.1(7) . .
C103 C102 C105 117.7(6) . .
C104 C103 C102 119.5(7) . .
C104 C103 H69 120.3 . .
C102 C103 H69 120.3 . .
C103 C104 C99 120.4(7) . .
C103 C104 H70 119.8 . .
C99 C104 H70 119.8 . .
C106 C105 C102 175.3(7) . .
C105 C106 C107 171.4(7) . .
O9 C107 C106 105.8(5) . .
O9 C107 C120 111.8(5) . .
C106 C107 C120 109.2(5) . .
O9 C107 C108 111.7(5) . .
C106 C107 C108 105.4(5) . .
C120 C107 C108 112.5(5) . .
C113 C108 C109 118.1(6) . .
C113 C108 C107 121.6(6) . .
C109 C108 C107 120.1(6) . .
C110 C109 C108 121.7(7) . .
C110 C109 H71 119.2 . .
C108 C109 H71 119.2 . .
C109 C110 C111 120.0(7) . .
C109 C110 H72 120.0 . .
C111 C110 H72 120.0 . .
C112 C111 C110 119.1(6) . .
C112 C111 H73 120.4 . .
C110 C111 H73 120.4 . .
C111 C112 C113 121.6(7) . .
C111 C112 H74 119.2 . .
C113 C112 H74 119.2 . .
C112 C113 C108 119.5(6) . .
C112 C113 C114 117.7(6) . .
C108 C113 C114 122.7(6) . .
O10 C114 C123 105.5(5) . .
O10 C114 C113 111.5(5) . .
C123 C114 C113 108.3(5) . .
O10 C114 C115 110.9(5) . .
C123 C114 C115 107.7(5) . .
C113 C114 C115 112.5(5) . .
C120 C115 C116 119.6(6) . .
C120 C115 C114 121.4(6) . .
C116 C115 C114 119.0(6) . .
C117 C116 C115 120.2(7) . .
C117 C116 H75 119.9 . .
C115 C116 H75 119.9 . .
C118 C117 C116 120.5(7) . .
C118 C117 H76 119.7 . .
C116 C117 H76 119.7 . .
C117 C118 C119 119.2(6) . .
C117 C118 H77 120.4 . .
C119 C118 H77 120.4 . .
C118 C119 C120 121.7(7) . .
C118 C119 H78 119.2 . .
C120 C119 H78 119.2 . .
C115 C120 C119 118.8(6) . .
C115 C120 C107 123.0(6) . .
C119 C120 C107 118.1(6) . .
C121 O9 C107 114.1(4) . .
O9 C121 H79 109.5 . .
O9 C121 H80 109.5 . .
H79 C121 H80 109.5 . .
O9 C121 H81 109.5 . .
H79 C121 H81 109.5 . .
H80 C121 H81 109.5 . .
C114 O10 C122 114.3(5) . .
O10 C122 H82 109.5 . .
O10 C122 H83 109.5 . .
H82 C122 H83 109.5 . .
O10 C122 H84 109.5 . .
H82 C122 H84 109.5 . .
H83 C122 H84 109.5 . .
C124 C123 C114 176.2(7) . .
C123 C124 C125 173.7(7) . .
C130 C125 C126 117.5(6) . .
C130 C125 C124 119.8(6) . .
C126 C125 C124 122.6(6) . .
C127 C126 C125 120.6(6) . .
C127 C126 H85 119.7 . .
C125 C126 H85 119.7 . .
C126 C127 C128 120.8(6) . .
C126 C127 H86 119.6 . .
C128 C127 H86 119.6 . .
C129 C128 C127 119.1(6) . .
C129 C128 C131 118.8(7) . .
C127 C128 C131 122.0(6) . .
C128 C129 C130 119.3(8) . .
C128 C129 H87 120.4 . .
C130 C129 H87 120.4 . .
C125 C130 C129 122.6(7) . .
C125 C130 H88 118.7 . .
C129 C130 H88 118.7 . .
C132 C131 C128 174.6(8) . .
C131 C132 C133 177.1(8) . .
O11 C133 C132 108.2(6) . .
O11 C133 C134 103.9(6) . .
C132 C133 C134 110.5(6) . .
O11 C133 C146 111.4(5) . .
C132 C133 C146 111.4(6) . .
C134 C133 C146 111.1(6) . .
C135 C134 C139 119.2(7) . .
C135 C134 C133 123.0(6) . .
C139 C134 C133 117.8(7) . .
C136 C135 C134 122.7(7) . .
C136 C135 H89 118.6 . .
C134 C135 H89 118.6 . .
C135 C136 C137 118.6(7) . .
C135 C136 H90 120.7 . .
C137 C136 H90 120.7 . .
C138 C137 C136 117.1(8) . .
C138 C137 H91 121.4 . .
C136 C137 H91 121.4 . .
C137 C138 C139 125.3(7) . .
C137 C138 H92 117.3 . .
C139 C138 H92 117.3 . .
C138 C139 C134 117.0(7) . .
C138 C139 C140 122.4(7) . .
C134 C139 C140 120.6(8) . .
O12 C140 C149 107.8(5) . .
O12 C140 C141 113.4(7) . .
C149 C140 C141 111.3(6) . .
O12 C140 C139 103.6(6) . .
C149 C140 C139 110.7(7) . .
C141 C140 C139 109.8(6) . .
C146 C141 C142 118.9(7) . .
C146 C141 C140 119.1(7) . .
C142 C141 C140 122.0(7) . .
C143 C142 C141 120.8(7) . .
C143 C142 H93 119.6 . .
C141 C142 H93 119.6 . .
C142 C143 C144 121.1(8) . .
C142 C143 H94 119.4 . .
C144 C143 H94 119.4 . .
C143 C144 C145 119.3(8) . .
C143 C144 H95 120.3 . .
C145 C144 H95 120.3 . .
C144 C145 C146 121.6(7) . .
C144 C145 H96 119.2 . .
C146 C145 H96 119.2 . .
C141 C146 C145 118.0(7) . .
C141 C146 C133 120.2(7) . .
C145 C146 C133 121.6(6) . .
C147 O11 C133 115.8(6) . .
O11 C147 H97 109.5 . .
O11 C147 H98 109.5 . .
H97 C147 H98 109.5 . .
O11 C147 H99 109.5 . .
H97 C147 H99 109.5 . .
H98 C147 H99 109.5 . .
C148 O12 C140 114.0(6) . .
O12 C148 H100 109.5 . .
O12 C148 H101 109.5 . .
H100 C148 H101 109.5 . .
O12 C148 H102 109.5 . .
H100 C148 H102 109.5 . .
H101 C148 H102 109.5 . .
C150 C149 C140 176.8(8) . .
C149 C150 C5 176.5(9) . .
C152 C151 H103 109.5 . .
C152 C151 H104 109.5 . .
H103 C151 H104 109.5 . .
C152 C151 H105 109.5 . .
H103 C151 H105 109.5 . .
H104 C151 H105 109.5 . .
O13 C152 C151 129.6(13) . .
O13 C152 H106 104.9 . .
C151 C152 H106 104.9 . .
O13 C152 H107 104.9 . .
C151 C152 H107 104.9 . .
H106 C152 H107 105.8 . .
C153 O13 C152 134.7(11) . .
O13 C153 C154 133.0(15) . .
O13 C153 H108 104.0 . .
C154 C153 H108 104.0 . .
O13 C153 H109 104.0 . .
C154 C153 H109 104.0 . .
H108 C153 H109 105.4 . .
C153 C154 H110 109.5 . .
C153 C154 H111 109.5 . .
H110 C154 H111 109.5 . .
C153 C154 H112 109.5 . .
H110 C154 H112 109.5 . .
H111 C154 H112 109.5 . .
C156 C155 H113 109.5 . .
C156 C155 H114 109.5 . .
H113 C155 H114 109.5 . .
C156 C155 H115 109.5 . .
H113 C155 H115 109.5 . .
H114 C155 H115 109.5 . .
O14 C156 C155 112.7(8) . .
O14 C156 H116 109.1 . .
C155 C156 H116 109.1 . .
O14 C156 H117 109.1 . .
C155 C156 H117 109.1 . .
H116 C156 H117 107.8 . .
C157 O14 C156 116.8(7) . .
O14 C157 C158 113.7(8) . .
O14 C157 H118 108.8 . .
C158 C157 H118 108.8 . .
O14 C157 H119 108.8 . .
C158 C157 H119 108.8 . .
H118 C157 H119 107.7 . .
C157 C158 H120 109.5 . .
C157 C158 H121 109.5 . .
H120 C158 H121 109.5 . .
C157 C158 H122 109.5 . .
H120 C158 H122 109.5 . .
H121 C158 H122 109.5 . .
C160 C159 H123 109.5 . .
C160 C159 H124 109.5 . .
H123 C159 H124 109.5 . .
C160 C159 H125 109.5 . .
H123 C159 H125 109.5 . .
H124 C159 H125 109.5 . .
O15 C160 C159 123(3) . .
O15 C160 H126 106.5 . .
C159 C160 H126 106.5 . .
O15 C160 H127 106.5 . .
C159 C160 H127 106.5 . .
H126 C160 H127 106.5 . .
C160 O15 C160 179.995(10) . 2_457
C160 O15 C161 48.2(11) . 2_457
C160 O15 C161 131.8(11) 2_457 2_457
C160 O15 C161 131.8(11) . .
C160 O15 C161 48.2(11) 2_457 .
C161 O15 C161 180.0(12) 2_457 .
O15 C161 C162 119.6(18) . .
O15 C161 H128 107.4 . .
C162 C161 H128 107.4 . .
O15 C161 H129 107.4 . .
C162 C161 H129 107.4 . .
H128 C161 H129 106.9 . .
C161 C162 H130 109.5 . .
C161 C162 H131 109.5 . .
H130 C162 H131 109.5 . .
C161 C162 H132 109.5 . .
H130 C162 H132 109.5 . .
H131 C162 H132 109.5 . .
C164 C163 H133 109.5 . .
C164 C163 H134 109.5 . .
H133 C163 H134 109.5 . .
C164 C163 H135 109.5 . .
H133 C163 H135 109.5 . .
H134 C163 H135 109.5 . .
C163 C164 O16 90.0(10) . .
C163 C164 H136 113.6 . .
O16 C164 H136 113.6 . .
C163 C164 H137 113.6 . .
O16 C164 H137 113.6 . .
H136 C164 H137 110.9 . .
C164 O16 C164 179.996(6) 2_767 .
C164 O16 C165 138.6(16) 2_767 2_767
C164 O16 C165 41.4(16) . 2_767
C164 O16 C165 41.4(16) 2_767 .
C164 O16 C165 138.6(16) . .
C165 O16 C165 180.0(15) 2_767 .
C166 C165 O16 86.0(12) . .
C166 C165 H138 114.3 . .
O16 C165 H138 114.3 . .
C166 C165 H139 114.3 . .
O16 C165 H139 114.3 . .
H138 C165 H139 111.5 . .
C165 C166 H140 109.5 . .
C165 C166 H141 109.5 . .
H140 C166 H141 109.5 . .
C165 C166 H142 109.5 . .
H140 C166 H142 109.5 . .
H141 C166 H142 109.5 . .

loop_
_geom_bond_atom_site_label_1
_geom_bond_atom_site_label_2
_geom_bond_distance
_geom_bond_site_symmetry_2
C1 C2 1.388(9) .
C1 C6 1.405(10) .
C1 H1 0.9500 .
C2 C7 1.405(10) .
C2 C3 1.410(11) .
C3 C4 1.389(10) .
C3 C78 1.442(10) .
C4 C5 1.408(9) .
C4 H2 0.9500 .
C5 C6 1.398(11) .
C5 C150 1.448(10) .
C6 C79 1.446(9) .
C7 C8 1.185(9) .
C8 C9 1.530(10) .
C9 O1 1.429(8) .
C9 C10 1.503(10) .
C9 C22 1.511(9) .
C10 C15 1.396(10) .
C10 C11 1.412(9) .
C11 C12 1.365(10) .
C11 H3 0.9500 .
C12 C13 1.397(11) .
C12 H4 0.9500 .
C13 C14 1.402(9) .
C13 H5 0.9500 .
C14 C15 1.373(9) .
C14 H6 0.9500 .
C15 C16 1.519(9) .
C16 O2 1.451(8) .
C16 C17 1.503(9) .
C16 C25 1.508(9) .
C17 C18 1.380(9) .
C17 C22 1.419(8) .
C18 C19 1.371(9) .
C18 H7 0.9500 .
C19 C20 1.370(9) .
C19 H8 0.9500 .
C20 C21 1.372(9) .
C20 H9 0.9500 .
C21 C22 1.373(9) .
C21 H10 0.9500 .
O1 C23 1.428(8) .
C23 H11 0.9800 .
C23 H12 0.9800 .
C23 H13 0.9800 .
O2 C24 1.417(8) .
C24 H14 0.9800 .
C24 H15 0.9800 .
C24 H16 0.9800 .
C25 C26 1.194(8) .
C26 C27 1.437(9) .
C27 C28 1.378(9) .
C27 C32 1.391(9) .
C28 C29 1.389(8) .
C28 H17 0.9500 .
C29 C30 1.393(8) .
C29 H18 0.9500 .
C30 C31 1.377(9) .
C30 C33 1.445(8) .
C31 C32 1.358(9) .
C31 H19 0.9500 .
C32 H20 0.9500 .
C33 C34 1.195(8) .
C34 C35 1.493(8) .
C35 O3 1.435(7) .
C35 C36 1.505(8) .
C35 C48 1.529(9) .
C36 C37 1.382(8) .
C36 C41 1.398(8) .
C37 C38 1.378(8) .
C37 H21 0.9500 .
C38 C39 1.388(8) .
C38 H22 0.9500 .
C39 C40 1.371(9) .
C39 H23 0.9500 .
C40 C41 1.387(8) .
C40 H24 0.9500 .
C41 C42 1.530(9) .
C42 O4 1.451(7) .
C42 C51 1.476(9) .
C42 C43 1.510(8) .
C43 C48 1.373(8) .
C43 C44 1.376(9) .
C44 C45 1.387(9) .
C44 H25 0.9500 .
C45 C46 1.395(10) .
C45 H26 0.9500 .
C46 C47 1.359(10) .
C46 H27 0.9500 .
C47 C48 1.387(9) .
C47 H28 0.9500 .
O3 C49 1.420(6) .
C49 H29 0.9800 .
C49 H30 0.9800 .
C49 H31 0.9800 .
O4 C50 1.432(7) .
C50 H32 0.9800 .
C50 H33 0.9800 .
C50 H34 0.9800 .
C51 C52 1.188(8) .
C52 C53 1.438(9) .
C53 C58 1.390(8) .
C53 C54 1.394(9) .
C54 C55 1.391(8) .
C54 H35 0.9500 .
C55 C56 1.367(8) .
C55 H36 0.9500 .
C56 C57 1.388(9) .
C56 C59 1.439(9) .
C57 C58 1.387(9) .
C57 H37 0.9500 .
C58 H38 0.9500 .
C59 C60 1.196(9) .
C60 C61 1.465(9) .
C61 O5 1.489(9) .
C61 C62 1.494(10) .
C61 C74 1.504(10) .
C62 C63 1.390(10) .
C62 C67 1.420(9) .
C63 C64 1.369(10) .
C63 H39 0.9500 .
C64 C65 1.370(9) .
C64 H40 0.9500 .
C65 C66 1.364(10) .
C65 H41 0.9500 .
C66 C67 1.401(10) .
C66 H42 0.9500 .
C67 C68 1.494(10) .
C68 O6 1.428(9) .
C68 C77 1.500(9) .
C68 C69 1.501(11) .
C69 C70 1.349(11) .
C69 C74 1.443(10) .
C70 C71 1.380(11) .
C70 H43 0.9500 .
C71 C72 1.437(11) .
C71 H44 0.9500 .
C72 C73 1.383(10) .
C72 H45 0.9500 .
C73 C74 1.386(10) .
C73 H46 0.9500 .
O5 C75 1.296(9) .
C75 H47 0.9800 .
C75 H48 0.9800 .
C75 H49 0.9800 .
O6 C76 0.844(15) .
C76 H50 0.9800 .
C76 H51 0.9800 .
C76 H52 0.9800 .
C77 C78 1.191(9) .
C79 C80 1.186(8) .
C80 C81 1.504(9) .
C81 O7 1.452(8) .
C81 C82 1.485(10) .
C81 C94 1.508(10) .
C82 C83 1.375(9) .
C82 C87 1.407(9) .
C83 C84 1.366(10) .
C83 H53 0.9500 .
C84 C85 1.382(9) .
C84 H54 0.9500 .
C85 C86 1.381(9) .
C85 H55 0.9500 .
C86 C87 1.356(9) .
C86 H56 0.9500 .
C87 C88 1.536(10) .
C88 O8 1.451(8) .
C88 C97 1.494(9) .
C88 C89 1.502(10) .
C89 C90 1.357(10) .
C89 C94 1.422(9) .
C90 C91 1.400(11) .
C90 H57 0.9500 .
C91 C92 1.408(12) .
C91 H58 0.9500 .
C92 C93 1.378(11) .
C92 H59 0.9500 .
C93 C94 1.358(10) .
C93 H60 0.9500 .
O7 C95 1.382(8) .
C95 H61 0.9800 .
C95 H62 0.9800 .
C95 H63 0.9800 .
O8 C96 1.360(8) .
C96 H64 0.9800 .
C96 H65 0.9800 .
C96 H66 0.9800 .
C97 C98 1.199(9) .
C98 C99 1.434(9) .
C99 C100 1.372(9) .
C99 C104 1.391(9) .
C100 C101 1.369(9) .
C100 H67 0.9500 .
C101 C102 1.381(9) .
C101 H68 0.9500 .
C102 C103 1.394(9) .
C102 C105 1.447(9) .
C103 C104 1.370(8) .
C103 H69 0.9500 .
C104 H70 0.9500 .
C105 C106 1.179(8) .
C106 C107 1.482(8) .
C107 O9 1.439(7) .
C107 C120 1.512(9) .
C107 C108 1.514(8) .
C108 C113 1.386(8) .
C108 C109 1.400(9) .
C109 C110 1.358(8) .
C109 H71 0.9500 .
C110 C111 1.384(9) .
C110 H72 0.9500 .
C111 C112 1.369(9) .
C111 H73 0.9500 .
C112 C113 1.385(9) .
C112 H74 0.9500 .
C113 C114 1.516(9) .
C114 O10 1.432(7) .
C114 C123 1.494(8) .
C114 C115 1.529(8) .
C115 C120 1.381(8) .
C115 C116 1.402(8) .
C116 C117 1.383(9) .
C116 H75 0.9500 .
C117 C118 1.371(9) .
C117 H76 0.9500 .
C118 C119 1.379(9) .
C118 H77 0.9500 .
C119 C120 1.396(8) .
C119 H78 0.9500 .
O9 C121 1.425(6) .
C121 H79 0.9800 .
C121 H80 0.9800 .
C121 H81 0.9800 .
O10 C122 1.434(7) .
C122 H82 0.9800 .
C122 H83 0.9800 .
C122 H84 0.9800 .
C123 C124 1.179(8) .
C124 C125 1.429(8) .
C125 C130 1.357(9) .
C125 C126 1.392(8) .
C126 C127 1.375(8) .
C126 H85 0.9500 .
C127 C128 1.380(9) .
C127 H86 0.9500 .
C128 C129 1.368(9) .
C128 C131 1.458(9) .
C129 C130 1.389(9) .
C129 H87 0.9500 .
C130 H88 0.9500 .
C131 C132 1.187(8) .
C132 C133 1.488(9) .
C133 O11 1.440(8) .
C133 C134 1.493(9) .
C133 C146 1.520(9) .
C134 C135 1.393(9) .
C134 C139 1.404(9) .
C135 C136 1.356(9) .
C135 H89 0.9500 .
C136 C137 1.437(10) .
C136 H90 0.9500 .
C137 C138 1.361(10) .
C137 H91 0.9500 .
C138 C139 1.369(10) .
C138 H92 0.9500 .
C139 C140 1.529(10) .
C140 O12 1.461(8) .
C140 C149 1.477(9) .
C140 C141 1.517(10) .
C141 C146 1.375(9) .
C141 C142 1.426(9) .
C142 C143 1.334(9) .
C142 H93 0.9500 .
C143 C144 1.354(10) .
C143 H94 0.9500 .
C144 C145 1.382(9) .
C144 H95 0.9500 .
C145 C146 1.395(9) .
C145 H96 0.9500 .
O11 C147 1.413(8) .
C147 H97 0.9800 .
C147 H98 0.9800 .
C147 H99 0.9800 .
O12 C148 1.415(9) .
C148 H100 0.9800 .
C148 H101 0.9800 .
C148 H102 0.9800 .
C149 C150 1.195(9) .
C151 C152 1.320(13) .
C151 H103 0.9800 .
C151 H104 0.9800 .
C151 H105 0.9800 .
C152 O13 1.303(13) .
C152 H106 0.9900 .
C152 H107 0.9900 .
O13 C153 1.287(12) .
C153 C154 1.293(15) .
C153 H108 0.9900 .
C153 H109 0.9900 .
C154 H110 0.9800 .
C154 H111 0.9800 .
C154 H112 0.9800 .
C155 C156 1.427(11) .
C155 H113 0.9800 .
C155 H114 0.9800 .
C155 H115 0.9800 .
C156 O14 1.402(9) .
C156 H116 0.9900 .
C156 H117 0.9900 .
O14 C157 1.401(9) .
C157 C158 1.459(11) .
C157 H118 0.9900 .
C157 H119 0.9900 .
C158 H120 0.9800 .
C158 H121 0.9800 .
C158 H122 0.9800 .
C159 C160 1.37(3) .
C159 H123 0.9800 .
C159 H124 0.9800 .
C159 H125 0.9800 .
C160 O15 1.24(2) .
C160 H126 0.9900 .
C160 H127 0.9900 .
O15 C160 1.24(2) 2_457
O15 C161 1.40(2) 2_457
O15 C161 1.40(2) .
C161 C162 1.48(3) .
C161 H128 0.9900 .
C161 H129 0.9900 .
C162 H130 0.9800 .
C162 H131 0.9800 .
C162 H132 0.9800 .
C163 C164 1.624(10) .
C163 H133 0.9800 .
C163 H134 0.9800 .
C163 H135 0.9800 .
C164 O16 1.643(16) .
C164 H136 0.9900 .
C164 H137 0.9900 .
O16 C164 1.643(16) 2_767
O16 C165 1.88(3) 2_767
O16 C165 1.88(3) .
C165 C166 1.87(3) .
C165 H138 0.9900 .
C165 H139 0.9900 .
C166 H140 0.9800 .
C166 H141 0.9800 .
C166 H142 0.9800 .

loop_
_geom_torsion_atom_site_label_1
_geom_torsion_atom_site_label_2
_geom_torsion_atom_site_label_3
_geom_torsion_atom_site_label_4
_geom_torsion
_geom_torsion_site_symmetry_1
_geom_torsion_site_symmetry_4
C6 C1 C2 C7 -179.6(8) . .
C6 C1 C2 C3 2.3(13) . .
C1 C2 C3 C4 -1.8(14) . .
C7 C2 C3 C4 180.0(8) . .
C1 C2 C3 C78 -179.8(8) . .
C7 C2 C3 C78 2.0(14) . .
C2 C3 C4 C5 0.7(13) . .
C78 C3 C4 C5 178.6(8) . .
C3 C4 C5 C6 0.1(13) . .
C3 C4 C5 C150 -179.6(8) . .
C4 C5 C6 C1 0.2(13) . .
C150 C5 C6 C1 180.0(7) . .
C4 C5 C6 C79 178.8(7) . .
C150 C5 C6 C79 -1.4(13) . .
C2 C1 C6 C5 -1.5(13) . .
C2 C1 C6 C79 180.0(8) . .
C1 C2 C7 C8 168(22) . .
C3 C2 C7 C8 -14(23) . .
C2 C7 C8 C9 128(22) . .
C7 C8 C9 O1 25(23) . .
C7 C8 C9 C10 147(23) . .
C7 C8 C9 C22 -89(23) . .
O1 C9 C10 C15 -81.7(8) . .
C22 C9 C10 C15 35.4(10) . .
C8 C9 C10 C15 158.5(7) . .
O1 C9 C10 C11 99.7(8) . .
C22 C9 C10 C11 -143.3(7) . .
C8 C9 C10 C11 -20.1(10) . .
C15 C10 C11 C12 -0.1(12) . .
C9 C10 C11 C12 178.5(7) . .
C10 C11 C12 C13 -1.4(12) . .
C11 C12 C13 C14 2.8(12) . .
C12 C13 C14 C15 -2.7(11) . .
C13 C14 C15 C10 1.3(11) . .
C13 C14 C15 C16 -179.1(6) . .
C11 C10 C15 C14 0.1(11) . .
C9 C10 C15 C14 -178.5(7) . .
C11 C10 C15 C16 -179.5(6) . .
C9 C10 C15 C16 1.9(11) . .
C14 C15 C16 O2 -100.8(8) . .
C10 C15 C16 O2 78.8(9) . .
C14 C15 C16 C17 142.6(7) . .
C10 C15 C16 C17 -37.8(8) . .
C14 C15 C16 C25 19.0(10) . .
C10 C15 C16 C25 -161.4(7) . .
O2 C16 C17 C18 93.4(7) . .
C25 C16 C17 C18 -22.0(9) . .
C15 C16 C17 C18 -145.1(6) . .
O2 C16 C17 C22 -83.8(7) . .
C25 C16 C17 C22 160.8(6) . .
C15 C16 C17 C22 37.6(8) . .
C22 C17 C18 C19 0.5(10) . .
C16 C17 C18 C19 -176.8(6) . .
C17 C18 C19 C20 -2.0(11) . .
C18 C19 C20 C21 3.1(11) . .
C19 C20 C21 C22 -2.8(11) . .
C20 C21 C22 C17 1.5(10) . .
C20 C21 C22 C9 179.5(7) . .
C18 C17 C22 C21 -0.2(10) . .
C16 C17 C22 C21 177.1(6) . .
C18 C17 C22 C9 -178.4(6) . .
C16 C17 C22 C9 -1.0(9) . .
O1 C9 C22 C21 -92.3(8) . .
C10 C9 C22 C21 146.6(7) . .
C8 C9 C22 C21 23.2(9) . .
O1 C9 C22 C17 85.8(7) . .
C10 C9 C22 C17 -35.3(9) . .
C8 C9 C22 C17 -158.8(6) . .
C10 C9 O1 C23 -50.8(8) . .
C22 C9 O1 C23 -171.8(6) . .
C8 C9 O1 C23 70.9(8) . .
C17 C16 O2 C24 176.9(5) . .
C25 C16 O2 C24 -64.8(7) . .
C15 C16 O2 C24 57.0(8) . .
O2 C16 C25 C26 -48(8) . .
C17 C16 C25 C26 66(8) . .
C15 C16 C25 C26 -171(8) . .
C16 C25 C26 C27 -23(16) . .
C25 C26 C27 C28 128(9) . .
C25 C26 C27 C32 -50(10) . .
C32 C27 C28 C29 1.8(11) . .
C26 C27 C28 C29 -176.3(7) . .
C27 C28 C29 C30 1.5(11) . .
C28 C29 C30 C31 -4.7(10) . .
C28 C29 C30 C33 175.2(6) . .
C29 C30 C31 C32 4.8(12) . .
C33 C30 C31 C32 -175.1(8) . .
C30 C31 C32 C27 -1.5(14) . .
C28 C27 C32 C31 -1.8(12) . .
C26 C27 C32 C31 176.3(8) . .
C31 C30 C33 C34 24(8) . .
C29 C30 C33 C34 -156(7) . .
C30 C33 C34 C35 -14(15) . .
C33 C34 C35 O3 -180(100) . .
C33 C34 C35 C36 62(8) . .
C33 C34 C35 C48 -61(8) . .
O3 C35 C36 C37 -35.8(7) . .
C34 C35 C36 C37 78.4(7) . .
C48 C35 C36 C37 -162.7(5) . .
O3 C35 C36 C41 145.7(5) . .
C34 C35 C36 C41 -100.1(6) . .
C48 C35 C36 C41 18.9(7) . .
C41 C36 C37 C38 2.0(9) . .
C35 C36 C37 C38 -176.5(5) . .
C36 C37 C38 C39 -1.0(9) . .
C37 C38 C39 C40 0.6(9) . .
C38 C39 C40 C41 -1.2(9) . .
C39 C40 C41 C36 2.2(9) . .
C39 C40 C41 C42 177.4(5) . .
C37 C36 C41 C40 -2.6(8) . .
C35 C36 C41 C40 175.9(5) . .
C37 C36 C41 C42 -177.6(5) . .
C35 C36 C41 C42 0.9(8) . .
C40 C41 C42 O4 36.1(7) . .
C36 C41 C42 O4 -148.9(5) . .
C40 C41 C42 C51 -78.1(7) . .
C36 C41 C42 C51 97.0(6) . .
C40 C41 C42 C43 162.9(5) . .
C36 C41 C42 C43 -22.0(7) . .
O4 C42 C43 C48 148.8(5) . .
C51 C42 C43 C48 -97.3(7) . .
C41 C42 C43 C48 23.3(7) . .
O4 C42 C43 C44 -36.7(7) . .
C51 C42 C43 C44 77.2(7) . .
C41 C42 C43 C44 -162.3(5) . .
C48 C43 C44 C45 0.0(9) . .
C42 C43 C44 C45 -174.6(5) . .
C43 C44 C45 C46 1.0(10) . .
C44 C45 C46 C47 -1.2(11) . .
C45 C46 C47 C48 0.6(12) . .
C44 C43 C48 C47 -0.6(9) . .
C42 C43 C48 C47 173.8(6) . .
C44 C43 C48 C35 -178.2(5) . .
C42 C43 C48 C35 -3.9(9) . .
C46 C47 C48 C43 0.4(10) . .
C46 C47 C48 C35 178.1(6) . .
O3 C35 C48 C43 -144.7(5) . .
C34 C35 C48 C43 100.9(6) . .
C36 C35 C48 C43 -17.7(8) . .
O3 C35 C48 C47 37.6(7) . .
C34 C35 C48 C47 -76.8(7) . .
C36 C35 C48 C47 164.6(5) . .
C34 C35 O3 C49 -178.9(5) . .
C36 C35 O3 C49 -63.1(6) . .
C48 C35 O3 C49 64.7(7) . .
C51 C42 O4 C50 -174.0(5) . .
C43 C42 O4 C50 -58.5(7) . .
C41 C42 O4 C50 68.4(6) . .
O4 C42 C51 C52 132(6) . .
C43 C42 C51 C52 13(7) . .
C41 C42 C51 C52 -110(6) . .
C42 C51 C52 C53 4(14) . .
C51 C52 C53 C58 148(9) . .
C51 C52 C53 C54 -31(9) . .
C58 C53 C54 C55 -2.7(10) . .
C52 C53 C54 C55 176.7(6) . .
C53 C54 C55 C56 0.8(10) . .
C54 C55 C56 C57 1.4(10) . .
C54 C55 C56 C59 178.7(6) . .
C55 C56 C57 C58 -1.6(11) . .
C59 C56 C57 C58 -178.9(7) . .
C56 C57 C58 C53 -0.4(11) . .
C54 C53 C58 C57 2.5(10) . .
C52 C53 C58 C57 -176.8(7) . .
C55 C56 C59 C60 -3(34) . .
C57 C56 C59 C60 175(100) . .
C56 C59 C60 C61 29(43) . .
C59 C60 C61 O5 -74(13) . .
C59 C60 C61 C62 174(13) . .
C59 C60 C61 C74 48(13) . .
C60 C61 C62 C63 22.5(11) . .
O5 C61 C62 C63 -92.2(8) . .
C74 C61 C62 C63 147.0(7) . .
C60 C61 C62 C67 -162.5(7) . .
O5 C61 C62 C67 82.7(8) . .
C74 C61 C62 C67 -38.0(10) . .
C67 C62 C63 C64 3.6(12) . .
C61 C62 C63 C64 178.7(7) . .
C62 C63 C64 C65 -1.7(12) . .
C63 C64 C65 C66 -0.3(13) . .
C64 C65 C66 C67 0.2(13) . .
C65 C66 C67 C62 1.8(12) . .
C65 C66 C67 C68 -180.0(8) . .
C63 C62 C67 C66 -3.6(11) . .
C61 C62 C67 C66 -178.8(7) . .
C63 C62 C67 C68 178.1(7) . .
C61 C62 C67 C68 2.9(11) . .
C66 C67 C68 O6 96.3(9) . .
C62 C67 C68 O6 -85.4(9) . .
C66 C67 C68 C77 -21.0(11) . .
C62 C67 C68 C77 157.2(7) . .
C66 C67 C68 C69 -144.4(7) . .
C62 C67 C68 C69 33.8(9) . .
O6 C68 C69 C70 -93.6(8) . .
C67 C68 C69 C70 146.5(7) . .
C77 C68 C69 C70 21.4(10) . .
O6 C68 C69 C74 85.7(8) . .
C67 C68 C69 C74 -34.2(9) . .
C77 C68 C69 C74 -159.4(6) . .
C74 C69 C70 C71 -0.8(12) . .
C68 C69 C70 C71 178.5(8) . .
C69 C70 C71 C72 2.6(13) . .
C70 C71 C72 C73 -2.2(11) . .
C71 C72 C73 C74 0.2(12) . .
C72 C73 C74 C69 1.5(12) . .
C72 C73 C74 C61 -177.0(7) . .
C70 C69 C74 C73 -1.2(10) . .
C68 C69 C74 C73 179.4(6) . .
C70 C69 C74 C61 177.3(6) . .
C68 C69 C74 C61 -2.0(10) . .
C60 C61 C74 C73 -17.9(10) . .
O5 C61 C74 C73 101.2(8) . .
C62 C61 C74 C73 -144.5(7) . .
C60 C61 C74 C69 163.6(6) . .
O5 C61 C74 C69 -77.3(8) . .
C62 C61 C74 C69 37.1(9) . .
C60 C61 O5 C75 66.7(9) . .
C62 C61 O5 C75 -173.8(7) . .
C74 C61 O5 C75 -54.2(9) . .
C67 C68 O6 C76 -130(5) . .
C77 C68 O6 C76 -10(5) . .
C69 C68 O6 C76 106(5) . .
O6 C68 C77 C78 93(6) . .
C67 C68 C77 C78 -149(6) . .
C69 C68 C77 C78 -22(6) . .
C68 C77 C78 C3 2(24) . .
C4 C3 C78 C77 -124(19) . .
C2 C3 C78 C77 54(19) . .
C5 C6 C79 C80 -36(10) . .
C1 C6 C79 C80 142(9) . .
C6 C79 C80 C81 -35(19) . .
C79 C80 C81 O7 -68(12) . .
C79 C80 C81 C82 45(12) . .
C79 C80 C81 C94 171(100) . .
O7 C81 C82 C83 88.7(8) . .
C80 C81 C82 C83 -25.5(10) . .
C94 C81 C82 C83 -150.2(7) . .
O7 C81 C82 C87 -83.9(8) . .
C80 C81 C82 C87 161.9(6) . .
C94 C81 C82 C87 37.2(9) . .
C87 C82 C83 C84 -2.4(11) . .
C81 C82 C83 C84 -175.2(7) . .
C82 C83 C84 C85 0.7(12) . .
C83 C84 C85 C86 0.3(11) . .
C84 C85 C86 C87 0.6(12) . .
C85 C86 C87 C82 -2.5(12) . .
C85 C86 C87 C88 176.4(7) . .
C83 C82 C87 C86 3.3(11) . .
C81 C82 C87 C86 176.4(7) . .
C83 C82 C87 C88 -175.6(6) . .
C81 C82 C87 C88 -2.5(10) . .
C86 C87 C88 O8 -92.9(8) . .
C82 C87 C88 O8 85.9(7) . .
C86 C87 C88 C97 20.4(10) . .
C82 C87 C88 C97 -160.8(7) . .
C86 C87 C88 C89 145.9(7) . .
C82 C87 C88 C89 -35.2(9) . .
O8 C88 C89 C90 100.1(8) . .
C97 C88 C89 C90 -19.2(11) . .
C87 C88 C89 C90 -144.5(7) . .
O8 C88 C89 C94 -77.6(8) . .
C97 C88 C89 C94 163.1(7) . .
C87 C88 C89 C94 37.8(9) . .
C94 C89 C90 C91 -1.8(13) . .
C88 C89 C90 C91 -179.4(8) . .
C89 C90 C91 C92 1.9(13) . .
C90 C91 C92 C93 -0.9(13) . .
C91 C92 C93 C94 -0.2(14) . .
C92 C93 C94 C89 0.4(13) . .
C92 C93 C94 C81 -177.8(8) . .
C90 C89 C94 C93 0.6(12) . .
C88 C89 C94 C93 178.3(7) . .
C90 C89 C94 C81 178.9(7) . .
C88 C89 C94 C81 -3.4(11) . .
O7 C81 C94 C93 -98.8(9) . .
C82 C81 C94 C93 143.8(8) . .
C80 C81 C94 C93 19.5(11) . .
O7 C81 C94 C89 83.0(9) . .
C82 C81 C94 C89 -34.4(9) . .
C80 C81 C94 C89 -158.7(7) . .
C82 C81 O7 C95 164.3(6) . .
C80 C81 O7 C95 -79.1(8) . .
C94 C81 O7 C95 41.6(8) . .
C97 C88 O8 C96 67.4(8) . .
C89 C88 O8 C96 -54.5(8) . .
C87 C88 O8 C96 -176.2(6) . .
O8 C88 C97 C98 81(8) . .
C89 C88 C97 C98 -156(8) . .
C87 C88 C97 C98 -29(8) . .
C88 C97 C98 C99 -49(22) . .
C97 C98 C99 C100 179(100) . .
C97 C98 C99 C104 -1(18) . .
C104 C99 C100 C101 -0.4(11) . .
C98 C99 C100 C101 179.7(7) . .
C99 C100 C101 C102 0.2(11) . .
C100 C101 C102 C103 -0.5(11) . .
C100 C101 C102 C105 177.2(7) . .
C101 C102 C103 C104 0.9(10) . .
C105 C102 C103 C104 -176.9(6) . .
C102 C103 C104 C99 -1.1(11) . .
C100 C99 C104 C103 0.9(11) . .
C98 C99 C104 C103 -179.2(7) . .
C101 C102 C105 C106 -151(9) . .
C103 C102 C105 C106 26(10) . .
C102 C105 C106 C107 15(14) . .
C105 C106 C107 O9 -144(5) . .
C105 C106 C107 C120 95(5) . .
C105 C106 C107 C108 -26(5) . .
O9 C107 C108 C113 -148.2(5) . .
C106 C107 C108 C113 97.4(6) . .
C120 C107 C108 C113 -21.5(7) . .
O9 C107 C108 C109 36.6(7) . .
C106 C107 C108 C109 -77.9(7) . .
C120 C107 C108 C109 163.2(5) . .
C113 C108 C109 C110 -0.6(9) . .
C107 C108 C109 C110 174.8(5) . .
C108 C109 C110 C111 -0.5(10) . .
C109 C110 C111 C112 0.8(10) . .
C110 C111 C112 C113 0.0(11) . .
C111 C112 C113 C108 -1.2(10) . .
C111 C112 C113 C114 -177.7(6) . .
C109 C108 C113 C112 1.5(9) . .
C107 C108 C113 C112 -173.9(6) . .
C109 C108 C113 C114 177.7(5) . .
C107 C108 C113 C114 2.4(9) . .
C112 C113 C114 O10 -40.5(7) . .
C108 C113 C114 O10 143.2(5) . .
C112 C113 C114 C123 75.2(7) . .
C108 C113 C114 C123 -101.1(6) . .
C112 C113 C114 C115 -165.8(5) . .
C108 C113 C114 C115 17.9(8) . .
O10 C114 C115 C120 -144.3(5) . .
C123 C114 C115 C120 100.7(6) . .
C113 C114 C115 C120 -18.6(7) . .
O10 C114 C115 C116 38.3(7) . .
C123 C114 C115 C116 -76.8(7) . .
C113 C114 C115 C116 164.0(5) . .
C120 C115 C116 C117 -0.1(9) . .
C114 C115 C116 C117 177.4(5) . .
C115 C116 C117 C118 -0.4(9) . .
C116 C117 C118 C119 0.6(9) . .
C117 C118 C119 C120 -0.5(10) . .
C116 C115 C120 C119 0.2(8) . .
C114 C115 C120 C119 -177.2(5) . .
C116 C115 C120 C107 176.7(5) . .
C114 C115 C120 C107 -0.7(8) . .
C118 C119 C120 C115 0.1(9) . .
C118 C119 C120 C107 -176.6(6) . .
O9 C107 C120 C115 147.4(5) . .
C106 C107 C120 C115 -95.9(7) . .
C108 C107 C120 C115 20.8(8) . .
O9 C107 C120 C119 -36.1(7) . .
C106 C107 C120 C119 80.6(7) . .
C108 C107 C120 C119 -162.7(5) . .
C106 C107 O9 C121 172.3(5) . .
C120 C107 O9 C121 -68.9(6) . .
C108 C107 O9 C121 58.1(7) . .
C123 C114 O10 C122 178.7(5) . .
C113 C114 O10 C122 -63.9(7) . .
C115 C114 O10 C122 62.3(6) . .
O10 C114 C123 C124 -166(11) . .
C113 C114 C123 C124 75(12) . .
C115 C114 C123 C124 -47(12) . .
C114 C123 C124 C125 -11(17) . .
C123 C124 C125 C130 -16(8) . .
C123 C124 C125 C126 161(7) . .
C130 C125 C126 C127 2.1(11) . .
C124 C125 C126 C127 -175.4(7) . .
C125 C126 C127 C128 1.1(11) . .
C126 C127 C128 C129 -2.6(11) . .
C126 C127 C128 C131 172.8(6) . .
C127 C128 C129 C130 1.0(13) . .
C131 C128 C129 C130 -174.6(8) . .
C126 C125 C130 C129 -3.8(13) . .
C124 C125 C130 C129 173.7(8) . .
C128 C129 C130 C125 2.3(15) . .
C129 C128 C131 C132 35(9) . .
C127 C128 C131 C132 -140(8) . .
C128 C131 C132 C133 105(16) . .
C131 C132 C133 O11 -20(15) . .
C131 C132 C133 C134 -134(15) . .
C131 C132 C133 C146 102(15) . .
O11 C133 C134 C135 -94.4(7) . .
C132 C133 C134 C135 21.6(9) . .
C146 C133 C134 C135 145.7(6) . .
O11 C133 C134 C139 82.8(7) . .
C132 C133 C134 C139 -161.3(6) . .
C146 C133 C134 C139 -37.1(8) . .
C139 C134 C135 C136 -1.1(11) . .
C133 C134 C135 C136 176.0(7) . .
C134 C135 C136 C137 0.5(11) . .
C135 C136 C137 C138 -0.3(11) . .
C136 C137 C138 C139 0.9(12) . .
C137 C138 C139 C134 -1.4(11) . .
C137 C138 C139 C140 -179.7(7) . .
C135 C134 C139 C138 1.5(10) . .
C133 C134 C139 C138 -175.8(6) . .
C135 C134 C139 C140 179.8(6) . .
C133 C134 C139 C140 2.5(10) . .
C138 C139 C140 O12 90.6(8) . .
C134 C139 C140 O12 -87.6(8) . .
C138 C139 C140 C149 -24.6(10) . .
C134 C139 C140 C149 157.2(7) . .
C138 C139 C140 C141 -147.9(7) . .
C134 C139 C140 C141 33.9(9) . .
O12 C140 C141 C146 79.9(8) . .
C149 C140 C141 C146 -158.4(7) . .
C139 C140 C141 C146 -35.4(10) . .
O12 C140 C141 C142 -99.4(8) . .
C149 C140 C141 C142 22.3(10) . .
C139 C140 C141 C142 145.2(7) . .
C146 C141 C142 C143 4.5(12) . .
C140 C141 C142 C143 -176.2(7) . .
C141 C142 C143 C144 -3.0(12) . .
C142 C143 C144 C145 0.0(12) . .
C143 C144 C145 C146 1.6(12) . .
C142 C141 C146 C145 -2.8(11) . .
C140 C141 C146 C145 177.8(7) . .
C142 C141 C146 C133 -179.3(6) . .
C140 C141 C146 C133 1.3(11) . .
C144 C145 C146 C141 -0.1(11) . .
C144 C145 C146 C133 176.4(7) . .
O11 C133 C146 C141 -79.4(9) . .
C132 C133 C146 C141 159.6(7) . .
C134 C133 C146 C141 36.0(9) . .
O11 C133 C146 C145 104.2(7) . .
C132 C133 C146 C145 -16.7(10) . .
C134 C133 C146 C145 -140.4(7) . .
C132 C133 O11 C147 62.1(8) . .
C134 C133 O11 C147 179.6(6) . .
C146 C133 O11 C147 -60.6(8) . .
C149 C140 O12 C148 -69.6(8) . .
C141 C140 O12 C148 54.1(8) . .
C139 C140 O12 C148 173.1(6) . .
O12 C140 C149 C150 -123(14) . .
C141 C140 C149 C150 112(14) . .
C139 C140 C149 C150 -10(15) . .
C140 C149 C150 C5 60(23) . .
C6 C5 C150 C149 -78(14) . .
C4 C5 C150 C149 102(14) . .
C151 C152 O13 C153 178.4(17) . .
C152 O13 C153 C154 175.9(18) . .
C155 C156 O14 C157 176.9(8) . .
C156 O14 C157 C158 178.6(8) . .
C159 C160 O15 C160 -71(11) . 2_457
C159 C160 O15 C161 -13(2) . 2_457
C159 C160 O15 C161 167(2) . .
C160 O15 C161 C162 -175(2) . .
C160 O15 C161 C162 5(2) 2_457 .
C161 O15 C161 C162 80(31) 2_457 .
C163 C164 O16 C164 145(13) . 2_767
C163 C164 O16 C165 -23.3(18) . 2_767
C163 C164 O16 C165 156.7(18) . .
C164 O16 C165 C166 92(2) 2_767 .
C164 O16 C165 C166 -88(2) . .
C165 O16 C165 C166 -83(42) 2_767 .
